data_7244696
loop_
_publ_author_name
'Prashanth, Jupally'
'Arikatla, Sivalakshmi Devi'
'Surov, Artem'
'Voronin, Alexander P.'
'Andrei, Churakov'
'Perlovich, German L.'
'Balasubramanian, Sridhar'

_publ_section_title
;
 Understanding the thermal stability of apalutamide crystalline solvates
 through crystal structure analyses and computational studies
;
_journal_name_full CrystEngComm
_journal_paper_doi 10.1039/D2CE00216G
_journal_year 2022
_chemical_formula_moiety '2(C21 H15 F4 N5 O2 S), C3 H7 N O'
_chemical_formula_sum 'C45 H37 F8 N11 O5 S2'
_chemical_formula_weight 1027.97
_chemical_name_common Apalutamide-Dimethylformamaide-2:1
_space_group_crystal_system triclinic
_space_group_IT_number 2
_space_group_name_Hall '-P 1'
_space_group_name_H-M_alt 'P -1'
_atom_sites_solution_hydrogens mixed
_audit_creation_method SHELXL-2018/3
_audit_update_record
;
2022-02-15 deposited with the CCDC.	2022-03-30 downloaded from the CCDC.
;
_cell_angle_alpha 68.252(5)
_cell_angle_beta 81.670(5)
_cell_angle_gamma 89.735(5)
_cell_formula_units_Z 4
_cell_length_a 12.3588(11)
_cell_length_b 17.3486(15)
_cell_length_c 23.177(2)
_cell_measurement_reflns_used 9864
_cell_measurement_temperature 100(2)
_cell_measurement_theta_max 29.77
_cell_measurement_theta_min 2.38
_cell_volume 4560.4(7)
_computing_cell_refinement '<i>SAINT</i> (Bruker, 2016)'
_computing_data_collection '<i>APEX3</i> (Bruker, 2016)'
_computing_data_reduction 'Bruker SAINT'
_computing_molecular_graphics 'Bruker SHELXTL'
_computing_publication_material 'Bruker SHELXTL'
_computing_structure_refinement 'SHELXL-2018/3 (Sheldrick, 2018)'
_computing_structure_solution 'SHELXT 2014/5 (Sheldrick, 2014)'
_diffrn_ambient_temperature 100(2)
_diffrn_measured_fraction_theta_full 0.991
_diffrn_measured_fraction_theta_max 0.991
_diffrn_measurement_device_type 'Bruker D8 QUEST PHOTON-100'
_diffrn_measurement_method '\w and \f'
_diffrn_radiation_type MoK\a
_diffrn_radiation_wavelength 0.71073
_diffrn_reflns_av_unetI/netI 0.0940
_diffrn_reflns_Laue_measured_fraction_full 0.991
_diffrn_reflns_Laue_measured_fraction_max 0.991
_diffrn_reflns_limit_h_max 14
_diffrn_reflns_limit_h_min -14
_diffrn_reflns_limit_k_max 20
_diffrn_reflns_limit_k_min -20
_diffrn_reflns_limit_l_max 27
_diffrn_reflns_limit_l_min -27
_diffrn_reflns_number 45004
_diffrn_reflns_point_group_measured_fraction_full 0.991
_diffrn_reflns_point_group_measured_fraction_max 0.991
_diffrn_reflns_theta_full 25.000
_diffrn_reflns_theta_max 25.000
_diffrn_reflns_theta_min 2.147
_exptl_absorpt_coefficient_mu 0.210
_exptl_absorpt_correction_T_max 0.7833
_exptl_absorpt_correction_T_min 0.6521
_exptl_absorpt_correction_type multi-scan
_exptl_absorpt_process_details
;
 SADABS 2016/2: Krause, L., Herbst-Irmer, R., Sheldrick G.M. & Stalke D.,
 J. Appl. Cryst. 48 (2015) 3-10
;
_exptl_crystal_colour colorless
_exptl_crystal_density_diffrn 1.497
_exptl_crystal_description needle
_exptl_crystal_F_000 2112
_exptl_crystal_size_max 0.220
_exptl_crystal_size_mid 0.110
_exptl_crystal_size_min 0.090
_refine_diff_density_max 0.678
_refine_diff_density_min -0.756
_refine_diff_density_rms 0.108
_refine_ls_extinction_method none
_refine_ls_goodness_of_fit_ref 1.117
_refine_ls_hydrogen_treatment mixed
_refine_ls_matrix_type full
_refine_ls_number_parameters 1352
_refine_ls_number_reflns 45004
_refine_ls_number_restraints 0
_refine_ls_restrained_S_all 1.117
_refine_ls_R_factor_all 0.1170
_refine_ls_R_factor_gt 0.0816
_refine_ls_shift/su_max 0.000
_refine_ls_shift/su_mean 0.000
_refine_ls_structure_factor_coef Fsqd
_refine_ls_weighting_details 'w=1/[\s^2^(Fo^2^)+25.5581P] where P=(Fo^2^+2Fc^2^)/3'
_refine_ls_weighting_scheme calc
_refine_ls_wR_factor_gt 0.1779
_refine_ls_wR_factor_ref 0.1932
_reflns_Friedel_coverage 0.000
_reflns_number_gt 32486
_reflns_number_total 45004
_reflns_threshold_expression 'I > 2\s(I)'
_cod_data_source_file d2ce00216g2.cif
_cod_data_source_block KA1087_0m_APA-DMF-2-1
_cod_database_code 7244696
_shelx_shelxl_version_number 2018/3
_shelx_space_group_comment
;
The symmetry employed for this shelxl refinement is uniquely defined
by the following loop, which should always be used as a source of
symmetry information in preference to the above space-group names.
They are only intended as comments.
;
_shelx_estimated_absorpt_t_min 0.955
_shelx_estimated_absorpt_t_max 0.981

loop_
_space_group_symop_operation_xyz
'x, y, z'
'-x, -y, -z'

loop_
_atom_site_label
_atom_site_type_symbol
_atom_site_fract_x
_atom_site_fract_y
_atom_site_fract_z
_atom_site_U_iso_or_equiv
_atom_site_adp_type
_atom_site_occupancy
_atom_site_site_symmetry_order
_atom_site_calc_flag
_atom_site_refinement_flags_posn
_atom_site_refinement_flags_adp
_atom_site_refinement_flags_occupancy
_atom_site_disorder_assembly
_atom_site_disorder_group
C1A C 0.7347(5) 0.3556(3) 0.1853(3) 0.0175(14) Uani 1 1 d . . . . .
C2A C 0.7235(5) 0.3403(3) 0.1326(3) 0.0199(15) Uani 1 1 d . . . . .
H2A H 0.655351 0.320487 0.127647 0.024 Uiso 1 1 calc R U . . .
C3A C 0.8150(6) 0.3547(4) 0.0865(3) 0.0208(15) Uani 1 1 d . . . . .
C4A C 0.9120(6) 0.3825(4) 0.0972(3) 0.0264(16) Uani 1 1 d . . . . .
C5A C 0.8353(6) 0.3825(4) 0.1927(4) 0.0329(18) Uani 1 1 d . . . . .
H5A H 0.841436 0.391892 0.229988 0.039 Uiso 1 1 calc R U . . .
C6A C 0.6024(5) 0.2685(3) 0.2789(3) 0.0181(14) Uani 1 1 d . . . . .
C7A C 0.4793(5) 0.3685(4) 0.2863(3) 0.0200(15) Uani 1 1 d . . . . .
C8A C 0.5693(5) 0.4066(4) 0.2318(3) 0.0199(15) Uani 1 1 d . . . . .
C9A C 0.8080(7) 0.3403(4) 0.0273(3) 0.0361(19) Uani 1 1 d . . . . .
C10A C 1.0117(7) 0.3986(4) 0.0503(4) 0.0363(19) Uani 1 1 d . . . . .
C11A C 0.4317(5) 0.2159(3) 0.3525(3) 0.0155(14) Uani 1 1 d . . . . .
C12A C 0.3591(5) 0.1813(3) 0.3278(3) 0.0196(15) Uani 1 1 d . . . . .
H12A H 0.360874 0.199037 0.283616 0.024 Uiso 1 1 calc R U . . .
C13A C 0.2843(5) 0.1204(3) 0.3688(3) 0.0223(15) Uani 1 1 d . . . . .
H131 H 0.234125 0.096269 0.352097 0.027 Uiso 0.434(9) 1 calc R U P A 2
C14A C 0.2786(5) 0.0925(3) 0.4332(3) 0.0146(14) Uani 1 1 d . . . . .
C15A C 0.3525(6) 0.1299(4) 0.4557(3) 0.0247(16) Uani 1 1 d . . . . .
H15A H 0.350121 0.112649 0.499908 0.030 Uiso 0.566(9) 1 calc R U P A 1
C16A C 0.4297(5) 0.1916(4) 0.4162(3) 0.0232(15) Uani 1 1 d . . . . .
H16A H 0.479628 0.216238 0.432643 0.028 Uiso 1 1 calc R U . . .
C17A C 0.3603(5) 0.3879(4) 0.2731(3) 0.0235(16) Uani 1 1 d . . . . .
H17A H 0.354477 0.412444 0.227815 0.028 Uiso 1 1 calc R U . A 1
H17B H 0.306920 0.340076 0.295390 0.028 Uiso 1 1 calc R U . A 1
C18A C 0.4633(6) 0.4122(4) 0.3343(3) 0.0268(17) Uani 1 1 d . . . . .
H18A H 0.522570 0.453954 0.328143 0.032 Uiso 1 1 calc R U . A 1
H18B H 0.447023 0.373598 0.378710 0.032 Uiso 1 1 calc R U . A 1
C19A C 0.3570(13) 0.4508(8) 0.3039(8) 0.022(4) Uani 0.566(9) 1 d . . P A 1
H19A H 0.290721 0.444368 0.335306 0.027 Uiso 0.566(9) 1 calc R U P A 1
H19B H 0.369423 0.509069 0.273727 0.027 Uiso 0.566(9) 1 calc R U P A 1
C19' C 0.3471(17) 0.4092(15) 0.3326(11) 0.037(5) Uani 0.434(9) 1 d . . P A 2
H19C H 0.314176 0.463233 0.326385 0.044 Uiso 0.434(9) 1 calc R U P A 2
H19D H 0.306175 0.364762 0.369899 0.044 Uiso 0.434(9) 1 calc R U P A 2
C20A C 0.2017(5) 0.0210(4) 0.4749(3) 0.0199(15) Uani 1 1 d . . . . .
C21A C 0.0631(5) -0.0364(4) 0.5691(3) 0.0248(16) Uani 1 1 d . . . . .
H21A H -0.002570 -0.011672 0.582372 0.037 Uiso 1 1 calc R U . . .
H21B H 0.097510 -0.067667 0.605805 0.037 Uiso 1 1 calc R U . . .
H21C H 0.042583 -0.074066 0.549199 0.037 Uiso 1 1 calc R U . . .
S1A S 0.66612(13) 0.18102(9) 0.29218(8) 0.0227(4) Uani 1 1 d . . . . .
F1A F 0.8708(4) 0.2803(2) 0.02149(19) 0.0431(11) Uani 1 1 d . . . . .
F2A F 0.7045(4) 0.3214(3) 0.02344(19) 0.0478(12) Uani 1 1 d . . . . .
F3A F 0.8406(4) 0.4098(2) -0.02349(18) 0.0446(12) Uani 1 1 d . . . . .
F4A F 0.2001(5) 0.0923(3) 0.3491(3) 0.026(2) Uani 0.566(9) 1 d . . P A 1
F5A F 0.3435(7) 0.1130(5) 0.5146(4) 0.031(3) Uani 0.434(9) 1 d . . P A 2
O1A O 0.5797(4) 0.4779(2) 0.1937(2) 0.0278(11) Uani 1 1 d . . . . .
O2A O 0.1978(3) -0.0428(2) 0.4629(2) 0.0258(11) Uani 1 1 d . . . . .
N1A N 0.9238(5) 0.3958(4) 0.1490(3) 0.0385(16) Uani 1 1 d . . . . .
N2A N 0.6424(4) 0.3450(3) 0.2336(2) 0.0171(12) Uani 1 1 d . . . . .
N3A N 0.5076(4) 0.2814(3) 0.3100(2) 0.0177(12) Uani 1 1 d . . . . .
N4A N 1.0875(6) 0.4113(4) 0.0133(3) 0.0505(19) Uani 1 1 d . . . . .
N5A N 0.1401(4) 0.0292(3) 0.5242(3) 0.0191(13) Uani 1 1 d . . . . .
H5NA H 0.133(5) 0.073(4) 0.528(3) 0.023 Uiso 1 1 d . U . . .
C1B C -0.2142(5) 0.6173(3) 0.1848(3) 0.0149(14) Uani 1 1 d . . . . .
C2B C -0.2986(5) 0.6430(3) 0.2196(3) 0.0140(14) Uani 1 1 d . . . . .
H2B H -0.292910 0.640975 0.260596 0.017 Uiso 1 1 calc R U . . .
C3B C -0.3907(5) 0.6714(3) 0.1922(3) 0.0163(14) Uani 1 1 d . . . . .
C4B C -0.3942(5) 0.6739(3) 0.1316(3) 0.0186(15) Uani 1 1 d . . . . .
C5B C -0.2233(5) 0.6243(4) 0.1244(3) 0.0217(15) Uani 1 1 d . . . . .
H5B H -0.163988 0.608425 0.100944 0.026 Uiso 1 1 calc R U . . .
C6B C -0.1177(5) 0.5202(3) 0.2686(3) 0.0136(13) Uani 1 1 d . . . . .
C7B C 0.0643(5) 0.5560(3) 0.2175(3) 0.0149(14) Uani 1 1 d . . . . .
C8B C -0.0122(5) 0.6136(4) 0.1779(3) 0.0175(14) Uani 1 1 d . . . . .
C9B C -0.4861(6) 0.6964(4) 0.2284(3) 0.0243(16) Uani 1 1 d . . . . .
C10B C -0.4904(6) 0.6988(4) 0.1011(3) 0.0233(16) Uani 1 1 d . . . . .
C11B C 0.0246(4) 0.4459(3) 0.3277(3) 0.0105(13) Uani 1 1 d . . . . .
C12B C 0.0437(5) 0.3651(3) 0.3306(3) 0.0168(14) Uani 1 1 d . . . . .
H12B H 0.031900 0.348792 0.297042 0.020 Uiso 1 1 calc R U . . .
C13B C 0.0799(5) 0.3099(3) 0.3830(3) 0.0162(14) Uani 1 1 d . . . . .
H132 H 0.090598 0.254480 0.385711 0.019 Uiso 0.408(9) 1 calc R U P B 2
C14B C 0.1013(5) 0.3317(3) 0.4317(3) 0.0147(14) Uani 1 1 d . . . . .
C15B C 0.0822(5) 0.4128(3) 0.4269(3) 0.0189(15) Uani 1 1 d . . . . .
H15B H 0.096039 0.429457 0.459978 0.023 Uiso 0.592(9) 1 calc R U P B 1
C16B C 0.0438(5) 0.4698(3) 0.3757(3) 0.0153(14) Uani 1 1 d . . . . .
H16B H 0.030837 0.524705 0.373603 0.018 Uiso 1 1 calc R U . . .
C17B C 0.1403(5) 0.5117(3) 0.1803(3) 0.0164(14) Uani 1 1 d . . . . .
H17C H 0.159936 0.455577 0.206685 0.020 Uiso 1 1 calc R U . . .
H17D H 0.113572 0.511232 0.142155 0.020 Uiso 1 1 calc R U . . .
C18B C 0.1667(5) 0.6020(3) 0.2223(3) 0.0172(14) Uani 1 1 d . . . . .
H18C H 0.195267 0.575666 0.262471 0.021 Uiso 1 1 calc R U . . .
H18D H 0.158700 0.662202 0.212167 0.021 Uiso 1 1 calc R U . . .
C19B C 0.2292(5) 0.5811(3) 0.1672(3) 0.0183(14) Uani 1 1 d . . . . .
H19E H 0.232560 0.626561 0.125545 0.022 Uiso 1 1 calc R U . . .
H19F H 0.302801 0.560253 0.174246 0.022 Uiso 1 1 calc R U . . .
C20B C 0.1401(5) 0.2686(3) 0.4887(3) 0.0169(14) Uani 1 1 d . . . . .
C21B C 0.2638(7) 0.2456(4) 0.5661(3) 0.037(2) Uani 1 1 d . . . . .
H21D H 0.343968 0.248114 0.557106 0.056 Uiso 1 1 calc R U . . .
H21E H 0.235745 0.187828 0.579719 0.056 Uiso 1 1 calc R U . . .
H21F H 0.240918 0.266663 0.599551 0.056 Uiso 1 1 calc R U . . .
S1B S -0.22450(13) 0.47202(9) 0.31989(7) 0.0183(4) Uani 1 1 d . . . . .
F1B F -0.5772(3) 0.6492(2) 0.23536(19) 0.0368(10) Uani 1 1 d . . . . .
F2B F -0.4692(3) 0.6890(2) 0.28494(18) 0.0336(10) Uani 1 1 d . . . . .
F3B F -0.5119(3) 0.7750(2) 0.19924(18) 0.0358(10) Uani 1 1 d . . . . .
F4B F 0.0920(5) 0.2310(3) 0.3854(3) 0.026(2) Uani 0.592(9) 1 d . . P B 1
F5B F 0.0829(7) 0.4381(5) 0.4754(4) 0.022(3) Uani 0.408(9) 1 d . . P B 2
O1B O 0.0092(4) 0.6714(3) 0.1297(2) 0.0255(11) Uani 1 1 d . . . . .
O2B O 0.0983(4) 0.1968(2) 0.5125(2) 0.0249(11) Uani 1 1 d . . . . .
N1B N -0.3110(4) 0.6521(3) 0.0977(2) 0.0191(12) Uani 1 1 d . . . . .
N2B N -0.1191(4) 0.5845(3) 0.2103(2) 0.0132(11) Uani 1 1 d . . . . .
N3B N -0.0110(4) 0.5047(3) 0.2729(2) 0.0134(11) Uani 1 1 d . . . . .
N4B N -0.5658(5) 0.7152(3) 0.0766(3) 0.0333(15) Uani 1 1 d . . . . .
N5B N 0.2206(5) 0.2961(3) 0.5097(3) 0.0245(14) Uani 1 1 d . . . . .
H5NB H 0.254(5) 0.350(4) 0.491(3) 0.021(17) Uiso 1 1 d . . . . .
C1C C 0.8774(5) 0.1038(3) 0.1782(3) 0.0161(14) Uani 1 1 d . . . . .
C2C C 0.9353(5) 0.1438(3) 0.2066(3) 0.0158(14) Uani 1 1 d . . . . .
H2C H 0.903585 0.151322 0.243875 0.019 Uiso 1 1 calc R U . . .
C3C C 1.0416(5) 0.1723(3) 0.1784(3) 0.0186(15) Uani 1 1 d . . . . .
C4C C 1.0824(5) 0.1598(4) 0.1237(3) 0.0207(15) Uani 1 1 d . . . . .
C5C C 0.9230(5) 0.0969(4) 0.1229(3) 0.0195(15) Uani 1 1 d . . . . .
H5C H 0.879587 0.071274 0.103633 0.023 Uiso 1 1 calc R U . . .
C6C C 0.7329(5) 0.0142(3) 0.2650(3) 0.0150(14) Uani 1 1 d . . . . .
C7C C 0.5805(5) 0.0443(3) 0.2118(3) 0.0133(13) Uani 1 1 d . . . . .
C8C C 0.6787(5) 0.0945(4) 0.1700(3) 0.0201(15) Uani 1 1 d . . . . .
C9C C 1.1108(6) 0.2140(4) 0.2074(4) 0.0295(17) Uani 1 1 d . . . . .
C10C C 1.1944(6) 0.1842(4) 0.0932(3) 0.0272(17) Uani 1 1 d . . . . .
C11C C 0.5597(5) -0.0582(3) 0.3252(3) 0.0111(13) Uani 1 1 d . . . . .
C12C C 0.5227(5) -0.0309(3) 0.3734(3) 0.0152(14) Uani 1 1 d . . . . .
H12C H 0.540585 0.024078 0.369814 0.018 Uiso 1 1 calc R U . . .
C13C C 0.4591(5) -0.0859(3) 0.4270(3) 0.0166(14) Uani 1 1 d . . . . .
H133 H 0.432991 -0.067096 0.459850 0.020 Uiso 0.477(9) 1 calc R U P C 2
C14C C 0.4315(5) -0.1670(3) 0.4351(3) 0.0143(14) Uani 1 1 d . . . . .
C15C C 0.4710(5) -0.1919(3) 0.3856(3) 0.0137(13) Uani 1 1 d . . . . .
H15C H 0.454403 -0.247189 0.389641 0.016 Uiso 0.523(9) 1 calc R U P C 1
C16C C 0.5333(5) -0.1391(3) 0.3312(3) 0.0164(14) Uani 1 1 d . . . D 1
H16C H 0.558070 -0.157585 0.298041 0.020 Uiso 1 1 calc R U . D 1
C17C C 0.4789(5) 0.0979(3) 0.2149(3) 0.0175(14) Uani 1 1 d . . . E 1
H17E H 0.429672 0.077028 0.255776 0.021 Uiso 1 1 calc R U . E 1
H17F H 0.497497 0.158102 0.201050 0.021 Uiso 1 1 calc R U . E 1
C18C C 0.5169(5) -0.0010(4) 0.1799(3) 0.0224(15) Uani 1 1 d . . . E 1
H18E H 0.480131 -0.054629 0.209202 0.027 Uiso 1 1 calc R U . E 1
H18F H 0.560228 -0.006947 0.142557 0.027 Uiso 1 1 calc R U . E 1
C19C C 0.4401(5) 0.0722(4) 0.1641(3) 0.0232(16) Uani 1 1 d . . . E 1
H19G H 0.459563 0.114060 0.120953 0.028 Uiso 1 1 calc R U . E 1
H19H H 0.361433 0.054447 0.173078 0.028 Uiso 1 1 calc R U . E 1
C20C C 0.3683(5) -0.2275(3) 0.4950(3) 0.0172(14) Uani 1 1 d . . . F 1
C21C C 0.2161(6) -0.2466(4) 0.5798(3) 0.040(2) Uani 1 1 d . . . G 1
H21G H 0.138435 -0.243768 0.575292 0.060 Uiso 1 1 calc R U . G 1
H21H H 0.229457 -0.223465 0.610946 0.060 Uiso 1 1 calc R U . G 1
H21I H 0.236106 -0.304737 0.593711 0.060 Uiso 1 1 calc R U . G 1
S1C S 0.81067(13) -0.02458(9) 0.31944(7) 0.0177(4) Uani 1 1 d . . . H 1
F1C F 1.2017(3) 0.1729(2) 0.2213(2) 0.0394(11) Uani 1 1 d . . . I 1
F2C F 1.0581(4) 0.2196(3) 0.2591(2) 0.0490(12) Uani 1 1 d . . . J 1
F3C F 1.1451(4) 0.2920(2) 0.1674(2) 0.0510(13) Uani 1 1 d . . . K 1
F4C F 0.4347(5) -0.0583(4) 0.4742(3) 0.019(2) Uani 0.523(9) 1 d . . P C 1
F5C F 0.4502(6) -0.2707(4) 0.3920(3) 0.021(2) Uani 0.477(9) 1 d . . P C 2
O1C O 0.6859(4) 0.1456(3) 0.1171(2) 0.0314(12) Uani 1 1 d . . . . .
O2C O 0.4014(4) -0.2984(2) 0.5194(2) 0.0261(11) Uani 1 1 d . . . . .
N1C N 1.0251(4) 0.1242(3) 0.0948(2) 0.0244(13) Uani 1 1 d . . . . .
N2C N 0.7661(4) 0.0712(3) 0.2039(2) 0.0145(11) Uani 1 1 d . . . . .
N3C N 0.6249(4) -0.0033(3) 0.2689(2) 0.0140(11) Uani 1 1 d . . . . .
N4C N 1.2829(5) 0.2032(4) 0.0695(3) 0.0430(17) Uani 1 1 d . . . . .
N5C N 0.2820(5) -0.1991(3) 0.5196(3) 0.0223(13) Uani 1 1 d . . . . .
H5NC H 0.253(5) -0.156(4) 0.502(3) 0.014(18) Uiso 1 1 d . . . . .
C1D C -0.0880(5) 0.8490(3) 0.2140(3) 0.0164(14) Uani 1 1 d . . . . .
C2D C -0.0522(5) 0.8615(3) 0.1527(3) 0.0190(14) Uani 1 1 d . . . . .
H2D H 0.024032 0.864278 0.137729 0.023 Uiso 1 1 calc R U . . .
C3D C -0.1267(5) 0.8699(3) 0.1129(3) 0.0184(15) Uani 1 1 d . . . . .
C4D C -0.2384(5) 0.8679(3) 0.1367(3) 0.0171(14) Uani 1 1 d . . . . .
C5D C -0.2012(5) 0.8451(4) 0.2350(3) 0.0197(15) Uani 1 1 d . . . . .
H5D H -0.225383 0.835409 0.278009 0.024 Uiso 1 1 calc R U . . .
C6D C 0.0014(5) 0.7635(3) 0.3039(3) 0.0170(14) Uani 1 1 d . . . . .
C7D C 0.1305(5) 0.8633(3) 0.3022(3) 0.0157(14) Uani 1 1 d . . . . .
C8D C 0.0673(5) 0.9007(4) 0.2493(3) 0.0178(14) Uani 1 1 d . . . . .
C9D C -0.0924(6) 0.8781(4) 0.0464(3) 0.0231(16) Uani 1 1 d . . . . .
C10D C -0.3228(6) 0.8790(4) 0.0975(3) 0.0202(15) Uani 1 1 d . . . . .
C11D C 0.1391(5) 0.7122(3) 0.3725(3) 0.0185(15) Uani 1 1 d . . . . .
C12D C 0.2161(5) 0.6710(3) 0.3459(3) 0.0176(14) Uani 1 1 d . . . . .
H12D H 0.230943 0.685391 0.301687 0.021 Uiso 1 1 calc R U . . .
C13D C 0.2697(5) 0.6090(3) 0.3857(3) 0.0220(16) Uani 1 1 d . . . . .
H134 H 0.319865 0.578885 0.368211 0.026 Uiso 0.397(9) 1 calc R U P L 2
C14D C 0.2541(5) 0.5884(3) 0.4497(3) 0.0190(15) Uani 1 1 d . . . . .
C15D C 0.1791(5) 0.6330(4) 0.4739(3) 0.0249(16) Uani 1 1 d . . . . .
H15F H 0.167184 0.620606 0.517873 0.030 Uiso 0.603(9) 1 calc R U P L 1
C16D C 0.1216(5) 0.6947(4) 0.4359(3) 0.0222(15) Uani 1 1 d . . . . .
H16D H 0.070773 0.724463 0.453322 0.027 Uiso 1 1 calc R U . . .
C17D C 0.2564(5) 0.8809(4) 0.2833(3) 0.0201(15) Uani 1 1 d . . . . .
H17G H 0.299557 0.835028 0.307300 0.024 Uiso 1 1 calc R U . . .
H17H H 0.281838 0.898998 0.237549 0.024 Uiso 1 1 calc R U . . .
C18D C 0.1312(5) 0.9158(3) 0.3434(3) 0.0200(15) Uani 1 1 d . . . . .
H18G H 0.130133 0.882286 0.388563 0.024 Uiso 1 1 calc R U . . .
H18H H 0.074138 0.957099 0.337268 0.024 Uiso 1 1 calc R U . . .
C19D C 0.2469(5) 0.9533(4) 0.3075(3) 0.0253(16) Uani 1 1 d . . . . .
H19I H 0.246324 1.008748 0.273844 0.030 Uiso 1 1 calc R U . . .
H19J H 0.300778 0.952992 0.335274 0.030 Uiso 1 1 calc R U . . .
C20D C 0.3128(5) 0.5166(4) 0.4903(3) 0.0244(16) Uani 1 1 d . . . . .
C21D C 0.4123(6) 0.4617(4) 0.5777(3) 0.0343(19) Uani 1 1 d . . . . .
H21J H 0.449718 0.428999 0.554973 0.052 Uiso 1 1 calc R U . . .
H21K H 0.358386 0.425679 0.612469 0.052 Uiso 1 1 calc R U . . .
H21L H 0.466151 0.485705 0.594321 0.052 Uiso 1 1 calc R U . . .
S1D S -0.07013(14) 0.67638(9) 0.32033(8) 0.0230(4) Uani 1 1 d . . . . .
F1D F -0.1418(3) 0.8186(2) 0.03413(16) 0.0284(9) Uani 1 1 d . . . . .
F2D F 0.0157(3) 0.8734(2) 0.03276(17) 0.0306(9) Uani 1 1 d . . . . .
F3D F -0.1187(3) 0.9516(2) 0.00562(17) 0.0296(9) Uani 1 1 d . . . . .
F4D F 0.3437(5) 0.5676(4) 0.3641(3) 0.032(2) Uani 0.603(9) 1 d . . P L 1
F5D F 0.1624(7) 0.6142(5) 0.5305(4) 0.026(3) Uani 0.397(9) 1 d . . P L 2
O1D O 0.0758(3) 0.9697(2) 0.2094(2) 0.0213(10) Uani 1 1 d . . . . .
O2D O 0.3177(5) 0.4518(3) 0.4802(3) 0.0555(18) Uani 1 1 d . . . . .
N1D N -0.2757(4) 0.8544(3) 0.1974(2) 0.0186(12) Uani 1 1 d . . . . .
N2D N -0.0133(4) 0.8393(3) 0.2567(2) 0.0139(11) Uani 1 1 d . . . . .
N3D N 0.0853(4) 0.7773(3) 0.3306(2) 0.0192(12) Uani 1 1 d . . . . .
N4D N -0.3889(5) 0.8908(3) 0.0657(3) 0.0283(14) Uani 1 1 d . . . . .
N5D N 0.3571(4) 0.5282(3) 0.5349(2) 0.0217(13) Uani 1 1 d . . . . .
H5ND H 0.370(5) 0.580(4) 0.535(3) 0.017(17) Uiso 1 1 d . . . . .
C22A C 0.4423(6) 0.3275(4) 0.1124(4) 0.0356(19) Uani 1 1 d . . . . .
H22A H 0.456729 0.282666 0.098697 0.043 Uiso 1 1 calc R U . . .
C23A C 0.3735(7) 0.4637(5) 0.0914(4) 0.049(2) Uani 1 1 d . . . . .
H23A H 0.382678 0.515784 0.054473 0.074 Uiso 1 1 calc R U . . .
H23B H 0.420105 0.467022 0.121292 0.074 Uiso 1 1 calc R U . . .
H23C H 0.296765 0.454713 0.111450 0.074 Uiso 1 1 calc R U . . .
C24A C 0.3782(7) 0.4003(5) 0.0115(3) 0.046(2) Uani 1 1 d . . . . .
H24A H 0.415047 0.450323 -0.021715 0.069 Uiso 1 1 calc R U . . .
H24B H 0.298829 0.403003 0.012256 0.069 Uiso 1 1 calc R U . . .
H24C H 0.402915 0.351073 0.003236 0.069 Uiso 1 1 calc R U . . .
O3A O 0.4601(4) 0.3169(3) 0.1648(2) 0.0329(12) Uani 1 1 d . . . . .
N6A N 0.4047(5) 0.3950(4) 0.0720(3) 0.0320(15) Uani 1 1 d . . . . .
C22B C 0.2302(5) 0.8186(4) 0.1233(3) 0.0242(16) Uani 1 1 d . . . . .
H22B H 0.214770 0.772058 0.113054 0.029 Uiso 1 1 calc R U . . .
C23B C 0.3125(7) 0.9574(4) 0.0898(3) 0.039(2) Uani 1 1 d . . . . .
H23D H 0.306835 1.007976 0.053116 0.058 Uiso 1 1 calc R U . . .
H23E H 0.388337 0.953115 0.097932 0.058 Uiso 1 1 calc R U . . .
H23F H 0.264349 0.959738 0.126527 0.058 Uiso 1 1 calc R U . . .
C24B C 0.3113(7) 0.8859(4) 0.0142(3) 0.039(2) Uani 1 1 d . . . . .
H24D H 0.277631 0.931994 -0.015573 0.059 Uiso 1 1 calc R U . . .
H24E H 0.286456 0.833285 0.012582 0.059 Uiso 1 1 calc R U . . .
H24F H 0.391171 0.893127 0.003049 0.059 Uiso 1 1 calc R U . . .
O3B O 0.2021(4) 0.8116(3) 0.1784(2) 0.0278(11) Uani 1 1 d . . . . .
N6B N 0.2796(5) 0.8848(3) 0.0774(2) 0.0251(13) Uani 1 1 d . . . . .

loop_
_atom_site_aniso_label
_atom_site_aniso_U_11
_atom_site_aniso_U_22
_atom_site_aniso_U_33
_atom_site_aniso_U_23
_atom_site_aniso_U_13
_atom_site_aniso_U_12
C1A 0.017(4) 0.013(3) 0.024(4) -0.009(3) -0.005(3) 0.000(3)
C2A 0.020(4) 0.019(3) 0.021(4) -0.005(3) -0.007(3) -0.002(3)
C3A 0.027(4) 0.020(3) 0.015(3) -0.004(3) -0.006(3) 0.004(3)
C4A 0.021(4) 0.026(4) 0.031(4) -0.010(3) -0.002(4) 0.002(3)
C5A 0.033(5) 0.040(4) 0.041(5) -0.033(4) -0.008(4) -0.004(3)
C6A 0.013(3) 0.018(3) 0.028(4) -0.011(3) -0.008(3) -0.001(3)
C7A 0.017(4) 0.021(3) 0.027(4) -0.014(3) -0.008(3) 0.010(3)
C8A 0.022(4) 0.019(3) 0.027(4) -0.016(3) -0.009(3) 0.004(3)
C9A 0.045(5) 0.033(4) 0.021(4) -0.001(3) -0.004(4) -0.012(4)
C10A 0.035(5) 0.037(4) 0.036(5) -0.014(4) 0.002(4) -0.003(4)
C11A 0.009(3) 0.016(3) 0.020(4) -0.004(3) -0.003(3) 0.007(3)
C12A 0.021(4) 0.020(3) 0.022(4) -0.012(3) -0.009(3) 0.004(3)
C13A 0.022(4) 0.016(3) 0.033(4) -0.011(3) -0.013(3) 0.002(3)
C14A 0.010(3) 0.013(3) 0.024(4) -0.011(3) -0.005(3) 0.009(2)
C15A 0.025(4) 0.034(4) 0.020(4) -0.014(3) -0.005(3) -0.001(3)
C16A 0.013(4) 0.033(4) 0.030(4) -0.019(3) -0.006(3) -0.004(3)
C17A 0.010(3) 0.027(3) 0.026(4) -0.003(3) -0.001(3) 0.009(3)
C18A 0.032(4) 0.024(3) 0.023(4) -0.011(3) 0.004(3) 0.007(3)
C19A 0.020(8) 0.009(7) 0.039(10) -0.008(6) -0.013(8) 0.007(6)
C19' 0.020(11) 0.049(14) 0.058(17) -0.037(12) -0.012(12) 0.008(12)
C20A 0.011(3) 0.024(3) 0.029(4) -0.013(3) -0.009(3) 0.005(3)
C21A 0.023(4) 0.026(3) 0.028(4) -0.012(3) -0.004(3) -0.005(3)
S1A 0.0166(9) 0.0141(7) 0.0376(11) -0.0108(7) -0.0014(8) 0.0033(7)
F1A 0.055(3) 0.041(2) 0.034(2) -0.020(2) 0.005(2) 0.001(2)
F2A 0.046(3) 0.070(3) 0.030(2) -0.021(2) -0.010(2) -0.014(2)
F3A 0.057(3) 0.044(2) 0.022(2) -0.001(2) -0.002(2) -0.009(2)
F4A 0.034(4) 0.024(4) 0.023(4) -0.008(3) -0.015(3) -0.013(3)
F5A 0.020(5) 0.054(6) 0.015(5) -0.006(4) -0.003(4) -0.011(4)
O1A 0.029(3) 0.015(2) 0.038(3) -0.007(2) -0.009(2) 0.002(2)
O2A 0.018(3) 0.020(2) 0.047(3) -0.021(2) -0.004(2) 0.0035(19)
N1A 0.016(3) 0.060(4) 0.049(4) -0.034(4) 0.004(3) -0.010(3)
N2A 0.015(3) 0.012(2) 0.023(3) -0.005(2) 0.000(3) 0.002(2)
N3A 0.010(3) 0.020(3) 0.026(3) -0.010(2) -0.006(3) 0.007(2)
N4A 0.036(4) 0.060(4) 0.051(5) -0.021(4) 0.006(4) -0.006(4)
N5A 0.017(3) 0.014(3) 0.029(3) -0.011(3) -0.002(3) -0.003(2)
C1B 0.016(4) 0.013(3) 0.015(3) -0.004(3) -0.001(3) -0.004(3)
C2B 0.015(3) 0.009(3) 0.018(3) -0.002(3) -0.009(3) 0.001(2)
C3B 0.015(3) 0.009(3) 0.022(4) -0.004(3) -0.002(3) 0.002(2)
C4B 0.019(4) 0.012(3) 0.022(4) -0.001(3) -0.012(3) 0.001(3)
C5B 0.020(4) 0.020(3) 0.021(4) -0.003(3) 0.000(3) -0.003(3)
C6B 0.014(3) 0.008(3) 0.019(3) -0.007(3) -0.001(3) -0.001(2)
C7B 0.011(3) 0.016(3) 0.016(3) -0.004(3) -0.004(3) 0.000(2)
C8B 0.014(4) 0.019(3) 0.019(4) -0.007(3) -0.001(3) 0.000(3)
C9B 0.021(4) 0.022(3) 0.031(4) -0.010(3) -0.006(3) 0.004(3)
C10B 0.021(4) 0.022(3) 0.024(4) -0.005(3) -0.003(3) 0.000(3)
C11B 0.002(3) 0.014(3) 0.014(3) -0.002(3) -0.001(3) 0.002(2)
C12B 0.017(4) 0.016(3) 0.019(3) -0.008(3) -0.003(3) -0.001(3)
C13B 0.014(3) 0.007(3) 0.027(4) -0.007(3) -0.003(3) 0.004(2)
C14B 0.008(3) 0.014(3) 0.017(3) -0.002(3) 0.000(3) -0.005(2)
C15B 0.020(4) 0.016(3) 0.023(4) -0.009(3) -0.002(3) -0.003(3)
C16B 0.015(3) 0.011(3) 0.019(3) -0.006(3) 0.001(3) 0.000(2)
C17B 0.016(3) 0.016(3) 0.019(3) -0.008(3) -0.002(3) -0.003(3)
C18B 0.015(3) 0.015(3) 0.022(4) -0.005(3) -0.006(3) 0.004(3)
C19B 0.008(3) 0.019(3) 0.026(4) -0.007(3) 0.003(3) -0.001(3)
C20B 0.011(3) 0.014(3) 0.025(4) -0.007(3) -0.004(3) 0.008(3)
C21B 0.049(5) 0.032(4) 0.032(4) -0.008(3) -0.023(4) 0.008(4)
S1B 0.0121(8) 0.0193(8) 0.0197(9) -0.0041(7) 0.0012(7) 0.0003(6)
F1B 0.016(2) 0.052(2) 0.044(3) -0.023(2) 0.007(2) -0.0056(19)
F2B 0.025(2) 0.051(2) 0.029(2) -0.020(2) -0.006(2) 0.0173(19)
F3B 0.031(2) 0.029(2) 0.044(3) -0.0093(19) -0.010(2) 0.0194(18)
F4B 0.038(4) 0.010(3) 0.033(4) -0.009(3) -0.012(3) 0.008(3)
F5B 0.029(6) 0.021(5) 0.020(5) -0.007(4) -0.017(4) 0.014(4)
O1B 0.017(3) 0.027(2) 0.021(3) 0.003(2) 0.000(2) 0.000(2)
O2B 0.023(3) 0.013(2) 0.033(3) 0.000(2) -0.010(2) 0.0018(19)
N1B 0.016(3) 0.022(3) 0.019(3) -0.006(2) -0.005(3) 0.002(2)
N2B 0.011(3) 0.016(2) 0.012(3) -0.003(2) -0.004(2) 0.002(2)
N3B 0.008(3) 0.013(2) 0.013(3) 0.002(2) -0.001(2) 0.001(2)
N4B 0.026(4) 0.033(3) 0.039(4) -0.009(3) -0.011(3) 0.003(3)
N5B 0.034(4) 0.014(3) 0.025(3) -0.001(2) -0.019(3) 0.001(3)
C1C 0.013(3) 0.017(3) 0.015(3) -0.003(3) 0.000(3) -0.002(3)
C2C 0.014(3) 0.015(3) 0.016(3) -0.004(3) 0.000(3) 0.004(3)
C3C 0.018(4) 0.011(3) 0.024(4) -0.003(3) -0.006(3) 0.001(3)
C4C 0.020(4) 0.021(3) 0.018(4) -0.005(3) 0.001(3) 0.005(3)
C5C 0.015(4) 0.028(3) 0.014(3) -0.005(3) -0.005(3) 0.001(3)
C6C 0.015(3) 0.010(3) 0.022(4) -0.008(3) -0.002(3) 0.001(2)
C7C 0.013(3) 0.012(3) 0.015(3) -0.002(3) -0.009(3) 0.002(2)
C8C 0.015(4) 0.021(3) 0.019(4) 0.000(3) -0.006(3) 0.002(3)
C9C 0.022(4) 0.023(4) 0.046(5) -0.016(3) -0.003(4) -0.005(3)
C10C 0.015(4) 0.037(4) 0.020(4) 0.001(3) -0.008(3) -0.001(3)
C11C 0.006(3) 0.015(3) 0.012(3) -0.004(3) -0.003(3) 0.000(2)
C12C 0.014(3) 0.010(3) 0.021(4) -0.005(3) -0.004(3) 0.001(2)
C13C 0.014(3) 0.019(3) 0.020(4) -0.009(3) -0.007(3) 0.005(3)
C14C 0.011(3) 0.012(3) 0.023(4) -0.009(3) -0.008(3) 0.002(2)
C15C 0.010(3) 0.010(3) 0.023(4) -0.006(3) -0.007(3) 0.004(2)
C16C 0.015(3) 0.016(3) 0.021(4) -0.009(3) -0.004(3) 0.005(3)
C17C 0.012(3) 0.015(3) 0.025(4) -0.006(3) -0.005(3) 0.007(3)
C18C 0.016(4) 0.028(3) 0.028(4) -0.016(3) -0.003(3) 0.004(3)
C19C 0.017(4) 0.022(3) 0.030(4) -0.007(3) -0.010(3) 0.000(3)
C20C 0.022(4) 0.014(3) 0.018(3) -0.006(3) -0.010(3) -0.001(3)
C21C 0.045(5) 0.026(4) 0.033(4) -0.004(3) 0.024(4) -0.014(3)
S1C 0.0147(9) 0.0186(8) 0.0189(9) -0.0045(7) -0.0071(7) 0.0006(6)
F1C 0.026(2) 0.047(2) 0.058(3) -0.027(2) -0.022(2) 0.002(2)
F2C 0.036(3) 0.070(3) 0.061(3) -0.051(3) 0.002(2) -0.016(2)
F3C 0.042(3) 0.026(2) 0.084(4) -0.019(2) -0.008(3) -0.008(2)
F4C 0.015(4) 0.021(4) 0.023(4) -0.015(3) 0.004(3) -0.001(3)
F5C 0.025(5) 0.008(4) 0.033(5) -0.012(3) -0.005(4) -0.003(3)
O1C 0.020(3) 0.041(3) 0.020(3) 0.006(2) -0.009(2) 0.001(2)
O2C 0.019(3) 0.018(2) 0.033(3) 0.000(2) -0.005(2) 0.0027(19)
N1C 0.015(3) 0.040(3) 0.018(3) -0.010(3) -0.003(3) 0.004(3)
N2C 0.011(3) 0.017(3) 0.014(3) -0.005(2) 0.000(2) -0.001(2)
N3C 0.012(3) 0.014(2) 0.016(3) -0.005(2) -0.003(2) -0.001(2)
N4C 0.024(4) 0.056(4) 0.033(4) 0.002(3) -0.007(3) 0.003(3)
N5C 0.024(3) 0.016(3) 0.024(3) -0.004(3) 0.000(3) 0.001(3)
C1D 0.021(4) 0.008(3) 0.025(4) -0.007(3) -0.015(3) 0.002(3)
C2D 0.013(3) 0.019(3) 0.024(4) -0.008(3) -0.003(3) -0.001(3)
C3D 0.024(4) 0.014(3) 0.019(4) -0.008(3) -0.003(3) -0.003(3)
C4D 0.013(3) 0.016(3) 0.023(4) -0.008(3) -0.005(3) 0.002(3)
C5D 0.019(4) 0.022(3) 0.021(4) -0.012(3) -0.002(3) 0.000(3)
C6D 0.015(4) 0.015(3) 0.025(4) -0.012(3) -0.005(3) 0.007(3)
C7D 0.011(3) 0.013(3) 0.021(4) -0.007(3) 0.002(3) -0.004(2)
C8D 0.014(3) 0.017(3) 0.028(4) -0.015(3) -0.001(3) 0.003(3)
C9D 0.022(4) 0.027(4) 0.020(4) -0.009(3) -0.001(3) 0.001(3)
C10D 0.021(4) 0.021(3) 0.021(4) -0.010(3) -0.003(3) -0.003(3)
C11D 0.016(4) 0.014(3) 0.033(4) -0.011(3) -0.019(3) 0.005(3)
C12D 0.015(3) 0.016(3) 0.028(4) -0.014(3) -0.011(3) 0.004(3)
C13D 0.023(4) 0.013(3) 0.037(4) -0.013(3) -0.014(3) 0.004(3)
C14D 0.012(3) 0.014(3) 0.032(4) -0.007(3) -0.011(3) 0.001(3)
C15D 0.014(4) 0.027(4) 0.029(4) -0.005(3) -0.006(3) 0.003(3)
C16D 0.015(4) 0.021(3) 0.028(4) -0.006(3) -0.006(3) 0.004(3)
C17D 0.011(3) 0.020(3) 0.028(4) -0.007(3) -0.005(3) 0.002(3)
C18D 0.017(4) 0.015(3) 0.028(4) -0.007(3) -0.002(3) -0.001(3)
C19D 0.025(4) 0.019(3) 0.034(4) -0.013(3) -0.005(3) 0.002(3)
C20D 0.017(4) 0.018(3) 0.034(4) -0.003(3) -0.008(3) -0.002(3)
C21D 0.040(5) 0.037(4) 0.022(4) -0.003(3) -0.010(4) 0.021(4)
S1D 0.0201(9) 0.0138(7) 0.0392(11) -0.0114(7) -0.0136(9) 0.0018(7)
F1D 0.032(2) 0.033(2) 0.022(2) -0.0141(17) -0.0002(19) -0.0105(18)
F2D 0.018(2) 0.047(2) 0.027(2) -0.0170(19) 0.0035(19) -0.0011(18)
F3D 0.034(2) 0.027(2) 0.023(2) -0.0025(17) -0.0059(19) 0.0015(18)
F4D 0.043(5) 0.037(4) 0.030(4) -0.025(3) -0.016(3) 0.027(3)
F5D 0.020(6) 0.038(6) 0.013(6) -0.004(4) -0.001(4) 0.014(4)
O1D 0.019(3) 0.018(2) 0.025(3) -0.006(2) -0.007(2) 0.0008(19)
O2D 0.056(4) 0.020(3) 0.113(5) -0.033(3) -0.063(4) 0.018(3)
N1D 0.018(3) 0.020(3) 0.020(3) -0.010(2) -0.005(3) 0.002(2)
N2D 0.013(3) 0.012(2) 0.018(3) -0.005(2) -0.009(2) 0.004(2)
N3D 0.018(3) 0.014(2) 0.028(3) -0.007(2) -0.014(3) 0.003(2)
N4D 0.030(4) 0.031(3) 0.025(3) -0.009(3) -0.009(3) 0.000(3)
N5D 0.019(3) 0.023(3) 0.021(3) -0.005(3) -0.005(3) 0.011(2)
C22A 0.027(4) 0.031(4) 0.058(6) -0.023(4) -0.018(4) 0.004(3)
C23A 0.065(6) 0.049(5) 0.043(5) -0.023(4) -0.022(5) 0.023(5)
C24A 0.045(5) 0.069(6) 0.033(5) -0.025(4) -0.017(4) 0.008(4)
O3A 0.033(3) 0.034(3) 0.041(3) -0.020(2) -0.022(3) 0.007(2)
N6A 0.031(4) 0.044(4) 0.030(3) -0.022(3) -0.007(3) 0.002(3)
C22B 0.022(4) 0.020(3) 0.037(4) -0.016(3) -0.009(4) 0.007(3)
C23B 0.059(6) 0.031(4) 0.028(4) -0.010(3) -0.014(4) -0.014(4)
C24B 0.058(6) 0.029(4) 0.028(4) -0.005(3) -0.012(4) 0.010(4)
O3B 0.022(3) 0.026(2) 0.036(3) -0.015(2) 0.002(2) 0.001(2)
N6B 0.035(4) 0.019(3) 0.022(3) -0.005(2) -0.013(3) 0.007(3)

loop_
_atom_type_symbol
_atom_type_description
_atom_type_scat_dispersion_real
_atom_type_scat_dispersion_imag
_atom_type_scat_source
C C 0.0033 0.0016 'International Tables Vol C Tables 4.2.6.8 and 6.1.1.4'
H H 0.0000 0.0000 'International Tables Vol C Tables 4.2.6.8 and 6.1.1.4'
N N 0.0061 0.0033 'International Tables Vol C Tables 4.2.6.8 and 6.1.1.4'
O O 0.0106 0.0060 'International Tables Vol C Tables 4.2.6.8 and 6.1.1.4'
S S 0.1246 0.1234 'International Tables Vol C Tables 4.2.6.8 and 6.1.1.4'
F F 0.0171 0.0103 'International Tables Vol C Tables 4.2.6.8 and 6.1.1.4'

loop_
_geom_angle_atom_site_label_1
_geom_angle_atom_site_label_2
_geom_angle_atom_site_label_3
_geom_angle
_geom_angle_site_symmetry_1
_geom_angle_site_symmetry_3
_geom_angle_publ_flag
C2A C1A C5A 120.4(6) . . ?
C2A C1A N2A 120.8(6) . . ?
C5A C1A N2A 118.8(6) . . ?
C1A C2A C3A 118.1(6) . . ?
C1A C2A H2A 120.9 . . ?
C3A C2A H2A 120.9 . . ?
C4A C3A C2A 117.9(6) . . ?
C4A C3A C9A 121.3(6) . . ?
C2A C3A C9A 120.8(6) . . ?
N1A C4A C3A 124.2(6) . . ?
N1A C4A C10A 115.3(6) . . ?
C3A C4A C10A 120.5(7) . . ?
N1A C5A C1A 122.0(7) . . ?
N1A C5A H5A 119.0 . . ?
C1A C5A H5A 119.0 . . ?
N3A C6A N2A 107.0(5) . . ?
N3A C6A S1A 128.3(5) . . ?
N2A C6A S1A 124.6(5) . . ?
N3A C7A C8A 101.6(5) . . ?
N3A C7A C18A 117.0(5) . . ?
C8A C7A C18A 115.1(5) . . ?
N3A C7A C17A 118.1(5) . . ?
C8A C7A C17A 116.5(5) . . ?
C18A C7A C17A 89.4(5) . . ?
O1A C8A N2A 125.5(6) . . ?
O1A C8A C7A 127.9(6) . . ?
N2A C8A C7A 106.6(5) . . ?
F1A C9A F2A 108.6(6) . . ?
F1A C9A F3A 107.1(6) . . ?
F2A C9A F3A 105.9(6) . . ?
F1A C9A C3A 112.6(6) . . ?
F2A C9A C3A 111.7(6) . . ?
F3A C9A C3A 110.5(6) . . ?
N4A C10A C4A 178.8(8) . . ?
C16A C11A C12A 121.8(6) . . ?
C16A C11A N3A 119.9(6) . . ?
C12A C11A N3A 118.3(5) . . ?
C13A C12A C11A 118.0(6) . . ?
C13A C12A H12A 121.0 . . ?
C11A C12A H12A 121.0 . . ?
F4A C13A C12A 121.5(6) . . ?
F4A C13A C14A 114.7(6) . . ?
C12A C13A C14A 123.1(6) . . ?
C12A C13A H131 118.4 . . ?
C14A C13A H131 118.4 . . ?
C13A C14A C15A 116.6(6) . . ?
C13A C14A C20A 120.2(6) . . ?
C15A C14A C20A 123.0(6) . . ?
F5A C15A C14A 119.3(7) . . ?
F5A C15A C16A 118.0(7) . . ?
C14A C15A C16A 122.4(6) . . ?
C14A C15A H15A 118.8 . . ?
C16A C15A H15A 118.8 . . ?
C11A C16A C15A 118.1(6) . . ?
C11A C16A H16A 121.0 . . ?
C15A C16A H16A 121.0 . . ?
C19A C17A C7A 90.4(7) . . ?
C19' C17A C7A 84.8(9) . . ?
C19A C17A H17A 113.6 . . ?
C7A C17A H17A 113.6 . . ?
C19A C17A H17B 113.6 . . ?
C7A C17A H17B 113.6 . . ?
H17A C17A H17B 110.8 . . ?
C19' C18A C7A 88.3(10) . . ?
C7A C18A C19A 87.0(7) . . ?
C7A C18A H18A 114.2 . . ?
C19A C18A H18A 114.2 . . ?
C7A C18A H18B 114.2 . . ?
C19A C18A H18B 114.2 . . ?
H18A C18A H18B 111.3 . . ?
C17A C19A C18A 89.1(8) . . ?
C17A C19A H19A 113.8 . . ?
C18A C19A H19A 113.8 . . ?
C17A C19A H19B 113.8 . . ?
C18A C19A H19B 113.8 . . ?
H19A C19A H19B 111.0 . . ?
C18A C19' C17A 94.1(13) . . ?
C18A C19' H19C 112.9 . . ?
C17A C19' H19C 112.9 . . ?
C18A C19' H19D 112.9 . . ?
C17A C19' H19D 112.9 . . ?
H19C C19' H19D 110.3 . . ?
O2A C20A N5A 122.9(6) . . ?
O2A C20A C14A 119.7(6) . . ?
N5A C20A C14A 117.4(5) . . ?
N5A C21A H21A 109.5 . . ?
N5A C21A H21B 109.5 . . ?
H21A C21A H21B 109.5 . . ?
N5A C21A H21C 109.5 . . ?
H21A C21A H21C 109.5 . . ?
H21B C21A H21C 109.5 . . ?
C4A N1A C5A 117.4(6) . . ?
C8A N2A C6A 111.6(5) . . ?
C8A N2A C1A 123.1(5) . . ?
C6A N2A C1A 123.9(5) . . ?
C6A N3A C11A 123.8(5) . . ?
C6A N3A C7A 112.6(5) . . ?
C11A N3A C7A 122.5(5) . . ?
C20A N5A C21A 122.9(5) . . ?
C20A N5A H5NA 123(5) . . ?
C21A N5A H5NA 113(5) . . ?
C5B C1B C2B 119.6(6) . . ?
C5B C1B N2B 119.3(6) . . ?
C2B C1B N2B 121.1(5) . . ?
C3B C2B C1B 117.6(6) . . ?
C3B C2B H2B 121.2 . . ?
C1B C2B H2B 121.2 . . ?
C2B C3B C4B 118.8(6) . . ?
C2B C3B C9B 120.1(6) . . ?
C4B C3B C9B 121.1(6) . . ?
N1B C4B C3B 123.1(6) . . ?
N1B C4B C10B 114.9(6) . . ?
C3B C4B C10B 122.0(6) . . ?
N1B C5B C1B 123.0(6) . . ?
N1B C5B H5B 118.5 . . ?
C1B C5B H5B 118.5 . . ?
N3B C6B N2B 106.3(5) . . ?
N3B C6B S1B 127.3(4) . . ?
N2B C6B S1B 126.4(5) . . ?
N3B C7B C8B 102.1(5) . . ?
N3B C7B C18B 122.0(5) . . ?
C8B C7B C18B 113.0(5) . . ?
N3B C7B C17B 118.5(4) . . ?
C8B C7B C17B 112.8(5) . . ?
C18B C7B C17B 88.8(4) . . ?
O1B C8B N2B 125.3(6) . . ?
O1B C8B C7B 129.1(6) . . ?
N2B C8B C7B 105.5(5) . . ?
F2B C9B F3B 106.8(5) . . ?
F2B C9B F1B 107.4(5) . . ?
F3B C9B F1B 105.6(5) . . ?
F2B C9B C3B 112.9(5) . . ?
F3B C9B C3B 112.9(5) . . ?
F1B C9B C3B 110.8(5) . . ?
N4B C10B C4B 177.1(7) . . ?
C16B C11B C12B 120.7(5) . . ?
C16B C11B N3B 120.0(5) . . ?
C12B C11B N3B 119.3(5) . . ?
C13B C12B C11B 118.5(6) . . ?
C13B C12B H12B 120.7 . . ?
C11B C12B H12B 120.8 . . ?
F4B C13B C12B 116.7(6) . . ?
F4B C13B C14B 120.7(6) . . ?
C12B C13B C14B 122.6(5) . . ?
C12B C13B H132 118.7 . . ?
C14B C13B H132 118.7 . . ?
C13B C14B C15B 117.2(5) . . ?
C13B C14B C20B 120.7(5) . . ?
C15B C14B C20B 122.1(6) . . ?
F5B C15B C16B 114.3(6) . . ?
F5B C15B C14B 122.8(6) . . ?
C16B C15B C14B 122.1(6) . . ?
C16B C15B H15B 118.9 . . ?
C14B C15B H15B 118.9 . . ?
C11B C16B C15B 118.9(5) . . ?
C11B C16B H16B 120.5 . . ?
C15B C16B H16B 120.5 . . ?
C19B C17B C7B 87.5(4) . . ?
C19B C17B H17C 114.1 . . ?
C7B C17B H17C 114.1 . . ?
C19B C17B H17D 114.1 . . ?
C7B C17B H17D 114.1 . . ?
H17C C17B H17D 111.2 . . ?
C7B C18B C19B 88.4(5) . . ?
C7B C18B H18C 113.9 . . ?
C19B C18B H18C 113.9 . . ?
C7B C18B H18D 113.9 . . ?
C19B C18B H18D 113.9 . . ?
H18C C18B H18D 111.1 . . ?
C17B C19B C18B 89.1(4) . . ?
C17B C19B H19E 113.8 . . ?
C18B C19B H19E 113.8 . . ?
C17B C19B H19F 113.8 . . ?
C18B C19B H19F 113.8 . . ?
H19E C19B H19F 111.0 . . ?
O2B C20B N5B 124.3(6) . . ?
O2B C20B C14B 120.6(6) . . ?
N5B C20B C14B 115.1(5) . . ?
N5B C21B H21D 109.5 . . ?
N5B C21B H21E 109.5 . . ?
H21D C21B H21E 109.5 . . ?
N5B C21B H21F 109.5 . . ?
H21D C21B H21F 109.5 . . ?
H21E C21B H21F 109.5 . . ?
C5B N1B C4B 117.8(5) . . ?
C6B N2B C1B 125.5(5) . . ?
C6B N2B C8B 112.1(5) . . ?
C1B N2B C8B 122.5(5) . . ?
C6B N3B C11B 123.2(5) . . ?
C6B N3B C7B 113.6(4) . . ?
C11B N3B C7B 123.1(5) . . ?
C20B N5B C21B 122.7(5) . . ?
C20B N5B H5NB 125(4) . . ?
C21B N5B H5NB 112(4) . . ?
C5C C1C C2C 120.5(6) . . ?
C5C C1C N2C 117.8(5) . . ?
C2C C1C N2C 121.6(5) . . ?
C1C C2C C3C 117.1(6) . . ?
C1C C2C H2C 121.5 . . ?
C3C C2C H2C 121.5 . . ?
C2C C3C C4C 118.4(6) . . ?
C2C C3C C9C 120.2(6) . . ?
C4C C3C C9C 121.3(6) . . ?
N1C C4C C3C 124.6(6) . . ?
N1C C4C C10C 113.7(6) . . ?
C3C C4C C10C 121.7(6) . . ?
N1C C5C C1C 123.4(6) . . ?
N1C C5C H5C 118.3 . . ?
C1C C5C H5C 118.3 . . ?
N3C C6C N2C 105.8(5) . . ?
N3C C6C S1C 127.7(5) . . ?
N2C C6C S1C 126.5(4) . . ?
N3C C7C C8C 102.2(5) . . ?
N3C C7C C18C 120.1(5) . . ?
C8C C7C C18C 113.2(5) . . ?
N3C C7C C17C 120.3(5) . . ?
C8C C7C C17C 112.8(4) . . ?
C18C C7C C17C 88.6(4) . . ?
O1C C8C N2C 124.7(6) . . ?
O1C C8C C7C 129.0(6) . . ?
N2C C8C C7C 106.4(5) . . ?
F2C C9C F1C 108.2(6) . . ?
F2C C9C F3C 107.4(5) . . ?
F1C C9C F3C 106.2(5) . . ?
F2C C9C C3C 112.4(6) . . ?
F1C C9C C3C 111.0(5) . . ?
F3C C9C C3C 111.4(6) . . ?
N4C C10C C4C 179.4(8) . . ?
C12C C11C C16C 120.3(5) . . ?
C12C C11C N3C 120.1(5) . . ?
C16C C11C N3C 119.6(5) . . ?
C13C C12C C11C 118.2(5) . . ?
C13C C12C H12C 120.9 . . ?
C11C C12C H12C 120.9 . . ?
F4C C13C C12C 115.2(6) . . ?
F4C C13C C14C 121.1(6) . . ?
C12C C13C C14C 123.3(6) . . ?
C12C C13C H133 118.3 . . ?
C14C C13C H133 118.3 . . ?
C13C C14C C15C 116.4(5) . . ?
C13C C14C C20C 122.7(6) . . ?
C15C C14C C20C 120.8(5) . . ?
F5C C15C C14C 118.9(6) . . ?
C16C C15C C14C 122.3(5) . . ?
C16C C15C H15C 118.9 . . ?
C14C C15C H15C 118.9 . . ?
C15C C16C C11C 119.4(6) . . ?
C15C C16C H16C 120.3 . . ?
C11C C16C H16C 120.3 . . ?
C19C C17C C7C 87.5(4) . . ?
C19C C17C H17E 114.1 . . ?
C7C C17C H17E 114.1 . . ?
C19C C17C H17F 114.1 . . ?
C7C C17C H17F 114.1 . . ?
H17E C17C H17F 111.2 . . ?
C7C C18C C19C 88.2(4) . . ?
C7C C18C H18E 114.0 . . ?
C19C C18C H18E 114.0 . . ?
C7C C18C H18F 114.0 . . ?
C19C C18C H18F 114.0 . . ?
H18E C18C H18F 111.2 . . ?
C17C C19C C18C 89.7(5) . . ?
C17C C19C H19G 113.7 . . ?
C18C C19C H19G 113.7 . . ?
C17C C19C H19H 113.7 . . ?
C18C C19C H19H 113.7 . . ?
H19G C19C H19H 111.0 . . ?
O2C C20C N5C 124.4(6) . . ?
O2C C20C C14C 119.6(6) . . ?
N5C C20C C14C 115.9(5) . . ?
N5C C21C H21G 109.5 . . ?
N5C C21C H21H 109.5 . . ?
H21G C21C H21H 109.5 . . ?
N5C C21C H21I 109.5 . . ?
H21G C21C H21I 109.5 . . ?
H21H C21C H21I 109.5 . . ?
C5C N1C C4C 115.9(5) . . ?
C6C N2C C8C 112.3(5) . . ?
C6C N2C C1C 124.5(5) . . ?
C8C N2C C1C 123.2(5) . . ?
C6C N3C C11C 122.9(5) . . ?
C6C N3C C7C 113.3(5) . . ?
C11C N3C C7C 123.6(5) . . ?
C20C N5C C21C 123.6(6) . . ?
C20C N5C H5NC 126(4) . . ?
C21C N5C H5NC 110(4) . . ?
C2D C1D C5D 119.2(6) . . ?
C2D C1D N2D 121.0(6) . . ?
C5D C1D N2D 119.8(6) . . ?
C1D C2D C3D 119.4(6) . . ?
C1D C2D H2D 120.3 . . ?
C3D C2D H2D 120.3 . . ?
C2D C3D C4D 118.3(6) . . ?
C2D C3D C9D 121.6(6) . . ?
C4D C3D C9D 120.0(6) . . ?
N1D C4D C3D 123.2(6) . . ?
N1D C4D C10D 114.7(5) . . ?
C3D C4D C10D 122.1(6) . . ?
N1D C5D C1D 123.0(6) . . ?
N1D C5D H5D 118.5 . . ?
C1D C5D H5D 118.5 . . ?
N3D C6D N2D 106.1(5) . . ?
N3D C6D S1D 128.8(5) . . ?
N2D C6D S1D 125.1(5) . . ?
N3D C7D C8D 102.6(5) . . ?
N3D C7D C18D 119.7(5) . . ?
C8D C7D C18D 112.5(5) . . ?
N3D C7D C17D 119.6(5) . . ?
C8D C7D C17D 114.2(5) . . ?
C18D C7D C17D 88.7(4) . . ?
O1D C8D N2D 124.7(6) . . ?
O1D C8D C7D 129.7(6) . . ?
N2D C8D C7D 105.5(5) . . ?
F2D C9D F1D 107.8(5) . . ?
F2D C9D F3D 106.8(5) . . ?
F1D C9D F3D 107.0(5) . . ?
F2D C9D C3D 112.2(6) . . ?
F1D C9D C3D 111.2(5) . . ?
F3D C9D C3D 111.5(5) . . ?
N4D C10D C4D 177.5(6) . . ?
C16D C11D C12D 121.4(6) . . ?
C16D C11D N3D 121.3(6) . . ?
C12D C11D N3D 117.2(6) . . ?
C13D C12D C11D 117.8(6) . . ?
C13D C12D H12D 121.1 . . ?
C11D C12D H12D 121.1 . . ?
F4D C13D C12D 121.3(6) . . ?
F4D C13D C14D 115.6(6) . . ?
C12D C13D C14D 123.0(6) . . ?
C12D C13D H134 118.5 . . ?
C14D C13D H134 118.5 . . ?
C13D C14D C15D 117.1(6) . . ?
C13D C14D C20D 119.5(6) . . ?
C15D C14D C20D 123.4(6) . . ?
F5D C15D C16D 120.1(7) . . ?
F5D C15D C14D 117.9(7) . . ?
C16D C15D C14D 122.0(7) . . ?
C16D C15D H15F 119.0 . . ?
C14D C15D H15F 119.0 . . ?
C11D C16D C15D 118.7(6) . . ?
C11D C16D H16D 120.7 . . ?
C15D C16D H16D 120.7 . . ?
C19D C17D C7D 89.0(5) . . ?
C19D C17D H17G 113.8 . . ?
C7D C17D H17G 113.8 . . ?
C19D C17D H17H 113.8 . . ?
C7D C17D H17H 113.8 . . ?
H17G C17D H17H 111.0 . . ?
C7D C18D C19D 89.1(5) . . ?
C7D C18D H18G 113.8 . . ?
C19D C18D H18G 113.8 . . ?
C7D C18D H18H 113.8 . . ?
C19D C18D H18H 113.8 . . ?
H18G C18D H18H 111.0 . . ?
C17D C19D C18D 88.4(5) . . ?
C17D C19D H19I 113.9 . . ?
C18D C19D H19I 113.9 . . ?
C17D C19D H19J 113.9 . . ?
C18D C19D H19J 113.9 . . ?
H19I C19D H19J 111.1 . . ?
O2D C20D N5D 123.6(6) . . ?
O2D C20D C14D 119.7(6) . . ?
N5D C20D C14D 116.7(6) . . ?
N5D C21D H21J 109.5 . . ?
N5D C21D H21K 109.5 . . ?
H21J C21D H21K 109.5 . . ?
N5D C21D H21L 109.5 . . ?
H21J C21D H21L 109.5 . . ?
H21K C21D H21L 109.5 . . ?
C5D N1D C4D 116.9(5) . . ?
C6D N2D C8D 112.3(5) . . ?
C6D N2D C1D 123.4(5) . . ?
C8D N2D C1D 123.4(5) . . ?
C6D N3D C11D 123.2(5) . . ?
C6D N3D C7D 113.0(5) . . ?
C11D N3D C7D 122.6(5) . . ?
C20D N5D C21D 120.7(6) . . ?
C20D N5D H5ND 122(4) . . ?
C21D N5D H5ND 115(4) . . ?
O3A C22A N6A 127.2(7) . . ?
O3A C22A H22A 116.4 . . ?
N6A C22A H22A 116.4 . . ?
N6A C23A H23A 109.5 . . ?
N6A C23A H23B 109.5 . . ?
H23A C23A H23B 109.5 . . ?
N6A C23A H23C 109.5 . . ?
H23A C23A H23C 109.5 . . ?
H23B C23A H23C 109.5 . . ?
N6A C24A H24A 109.5 . . ?
N6A C24A H24B 109.5 . . ?
H24A C24A H24B 109.5 . . ?
N6A C24A H24C 109.5 . . ?
H24A C24A H24C 109.5 . . ?
H24B C24A H24C 109.5 . . ?
C22A N6A C23A 119.5(6) . . ?
C22A N6A C24A 123.5(6) . . ?
C23A N6A C24A 116.5(6) . . ?
O3B C22B N6B 126.0(6) . . ?
O3B C22B H22B 117.0 . . ?
N6B C22B H22B 117.0 . . ?
N6B C23B H23D 109.5 . . ?
N6B C23B H23E 109.5 . . ?
H23D C23B H23E 109.5 . . ?
N6B C23B H23F 109.5 . . ?
H23D C23B H23F 109.5 . . ?
H23E C23B H23F 109.5 . . ?
N6B C24B H24D 109.5 . . ?
N6B C24B H24E 109.5 . . ?
H24D C24B H24E 109.5 . . ?
N6B C24B H24F 109.5 . . ?
H24D C24B H24F 109.5 . . ?
H24E C24B H24F 109.5 . . ?
C22B N6B C24B 121.5(6) . . ?
C22B N6B C23B 120.6(6) . . ?
C24B N6B C23B 117.7(6) . . ?

loop_
_geom_bond_atom_site_label_1
_geom_bond_atom_site_label_2
_geom_bond_distance
_geom_bond_site_symmetry_2
_geom_bond_publ_flag
C1A C2A 1.366(8) . ?
C1A C5A 1.386(9) . ?
C1A N2A 1.438(8) . ?
C2A C3A 1.392(9) . ?
C2A H2A 0.9500 . ?
C3A C4A 1.383(9) . ?
C3A C9A 1.497(9) . ?
C4A N1A 1.332(9) . ?
C4A C10A 1.473(10) . ?
C5A N1A 1.335(9) . ?
C5A H5A 0.9500 . ?
C6A N3A 1.347(8) . ?
C6A N2A 1.390(7) . ?
C6A S1A 1.653(6) . ?
C7A N3A 1.464(7) . ?
C7A C8A 1.501(9) . ?
C7A C18A 1.551(9) . ?
C7A C17A 1.556(9) . ?
C8A O1A 1.219(7) . ?
C8A N2A 1.388(7) . ?
C9A F1A 1.331(8) . ?
C9A F2A 1.345(8) . ?
C9A F3A 1.349(7) . ?
C10A N4A 1.136(9) . ?
C11A C16A 1.372(8) . ?
C11A C12A 1.380(8) . ?
C11A N3A 1.433(7) . ?
C12A C13A 1.374(9) . ?
C12A H12A 0.9500 . ?
C13A F4A 1.356(8) . ?
C13A C14A 1.378(9) . ?
C13A H131 0.9500 . ?
C14A C15A 1.386(9) . ?
C14A C20A 1.495(8) . ?
C15A F5A 1.272(10) . ?
C15A C16A 1.388(9) . ?
C15A H15A 0.9500 . ?
C16A H16A 0.9500 . ?
C17A C19A 1.506(16) . ?
C17A C19' 1.54(2) . ?
C17A H17A 0.9900 . ?
C17A H17B 0.9900 . ?
C18A C19' 1.44(2) . ?
C18A C19A 1.607(16) . ?
C18A H18A 0.9900 . ?
C18A H18B 0.9900 . ?
C19A H19A 0.9900 . ?
C19A H19B 0.9900 . ?
C19' H19C 0.9900 . ?
C19' H19D 0.9900 . ?
C20A O2A 1.238(7) . ?
C20A N5A 1.332(8) . ?
C21A N5A 1.460(8) . ?
C21A H21A 0.9800 . ?
C21A H21B 0.9800 . ?
C21A H21C 0.9800 . ?
N5A H5NA 0.80(6) . ?
C1B C5B 1.380(8) . ?
C1B C2B 1.399(8) . ?
C1B N2B 1.414(7) . ?
C2B C3B 1.383(8) . ?
C2B H2B 0.9500 . ?
C3B C4B 1.396(9) . ?
C3B C9B 1.502(9) . ?
C4B N1B 1.342(8) . ?
C4B C10B 1.453(9) . ?
C5B N1B 1.327(8) . ?
C5B H5B 0.9500 . ?
C6B N3B 1.355(7) . ?
C6B N2B 1.400(7) . ?
C6B S1B 1.635(6) . ?
C7B N3B 1.457(7) . ?
C7B C8B 1.516(8) . ?
C7B C18B 1.539(8) . ?
C7B C17B 1.570(8) . ?
C8B O1B 1.188(7) . ?
C8B N2B 1.414(8) . ?
C9B F2B 1.317(7) . ?
C9B F3B 1.340(7) . ?
C9B F1B 1.350(7) . ?
C10B N4B 1.142(8) . ?
C11B C16B 1.372(8) . ?
C11B C12B 1.399(7) . ?
C11B N3B 1.430(7) . ?
C12B C13B 1.372(8) . ?
C12B H12B 0.9500 . ?
C13B F4B 1.358(7) . ?
C13B C14B 1.376(8) . ?
C13B H132 0.9500 . ?
C14B C15B 1.392(8) . ?
C14B C20B 1.510(8) . ?
C15B F5B 1.349(10) . ?
C15B C16B 1.379(8) . ?
C15B H15B 0.9500 . ?
C16B H16B 0.9500 . ?
C17B C19B 1.548(8) . ?
C17B H17C 0.9900 . ?
C17B H17D 0.9900 . ?
C18B C19B 1.554(8) . ?
C18B H18C 0.9900 . ?
C18B H18D 0.9900 . ?
C19B H19E 0.9900 . ?
C19B H19F 0.9900 . ?
C20B O2B 1.239(7) . ?
C20B N5B 1.331(8) . ?
C21B N5B 1.453(8) . ?
C21B H21D 0.9800 . ?
C21B H21E 0.9800 . ?
C21B H21F 0.9800 . ?
N5B H5NB 0.94(6) . ?
C1C C5C 1.371(8) . ?
C1C C2C 1.380(8) . ?
C1C N2C 1.444(7) . ?
C2C C3C 1.385(8) . ?
C2C H2C 0.9500 . ?
C3C C4C 1.387(9) . ?
C3C C9C 1.496(9) . ?
C4C N1C 1.336(8) . ?
C4C C10C 1.447(9) . ?
C5C N1C 1.334(8) . ?
C5C H5C 0.9500 . ?
C6C N3C 1.353(7) . ?
C6C N2C 1.396(7) . ?
C6C S1C 1.639(6) . ?
C7C N3C 1.460(7) . ?
C7C C8C 1.488(8) . ?
C7C C18C 1.544(8) . ?
C7C C17C 1.568(8) . ?
C8C O1C 1.208(7) . ?
C8C N2C 1.398(8) . ?
C9C F2C 1.315(8) . ?
C9C F1C 1.343(8) . ?
C9C F3C 1.353(7) . ?
C10C N4C 1.141(8) . ?
C11C C12C 1.387(8) . ?
C11C C16C 1.394(8) . ?
C11C N3C 1.427(7) . ?
C12C C13C 1.384(8) . ?
C12C H12C 0.9500 . ?
C13C F4C 1.345(8) . ?
C13C C14C 1.386(8) . ?
C13C H133 0.9500 . ?
C14C C15C 1.393(8) . ?
C14C C20C 1.502(8) . ?
C15C F5C 1.343(8) . ?
C15C C16C 1.375(8) . ?
C15C H15C 0.9500 . ?
C16C H16C 0.9500 . ?
C17C C19C 1.539(9) . ?
C17C H17E 0.9900 . ?
C17C H17F 0.9900 . ?
C18C C19C 1.545(8) . ?
C18C H18E 0.9900 . ?
C18C H18F 0.9900 . ?
C19C H19G 0.9900 . ?
C19C H19H 0.9900 . ?
C20C O2C 1.244(6) . ?
C20C N5C 1.316(8) . ?
C21C N5C 1.454(8) . ?
C21C H21G 0.9800 . ?
C21C H21H 0.9800 . ?
C21C H21I 0.9800 . ?
N5C H5NC 0.82(6) . ?
C1D C2D 1.361(8) . ?
C1D C5D 1.406(9) . ?
C1D N2D 1.415(7) . ?
C2D C3D 1.365(8) . ?
C2D H2D 0.9500 . ?
C3D C4D 1.406(9) . ?
C3D C9D 1.493(9) . ?
C4D N1D 1.348(8) . ?
C4D C10D 1.447(9) . ?
C5D N1D 1.326(8) . ?
C5D H5D 0.9500 . ?
C6D N3D 1.347(8) . ?
C6D N2D 1.396(7) . ?
C6D S1D 1.643(6) . ?
C7D N3D 1.464(7) . ?
C7D C8D 1.489(9) . ?
C7D C18D 1.545(8) . ?
C7D C17D 1.554(8) . ?
C8D O1D 1.205(7) . ?
C8D N2D 1.407(7) . ?
C9D F2D 1.337(7) . ?
C9D F1D 1.338(7) . ?
C9D F3D 1.348(7) . ?
C10D N4D 1.146(8) . ?
C11D C16D 1.368(9) . ?
C11D C12D 1.396(8) . ?
C11D N3D 1.424(7) . ?
C12D C13D 1.371(8) . ?
C12D H12D 0.9500 . ?
C13D F4D 1.315(8) . ?
C13D C14D 1.375(9) . ?
C13D H134 0.9500 . ?
C14D C15D 1.392(9) . ?
C14D C20D 1.511(8) . ?
C15D F5D 1.215(10) . ?
C15D C16D 1.379(8) . ?
C15D H15F 0.9500 . ?
C16D H16D 0.9500 . ?
C17D C19D 1.550(8) . ?
C17D H17G 0.9900 . ?
C17D H17H 0.9900 . ?
C18D C19D 1.557(9) . ?
C18D H18G 0.9900 . ?
C18D H18H 0.9900 . ?
C19D H19I 0.9900 . ?
C19D H19J 0.9900 . ?
C20D O2D 1.231(7) . ?
C20D N5D 1.316(8) . ?
C21D N5D 1.456(8) . ?
C21D H21J 0.9800 . ?
C21D H21K 0.9800 . ?
C21D H21L 0.9800 . ?
N5D H5ND 0.92(6) . ?
C22A O3A 1.212(8) . ?
C22A N6A 1.332(8) . ?
C22A H22A 0.9500 . ?
C23A N6A 1.455(9) . ?
C23A H23A 0.9800 . ?
C23A H23B 0.9800 . ?
C23A H23C 0.9800 . ?
C24A N6A 1.456(9) . ?
C24A H24A 0.9800 . ?
C24A H24B 0.9800 . ?
C24A H24C 0.9800 . ?
C22B O3B 1.233(7) . ?
C22B N6B 1.318(8) . ?
C22B H22B 0.9500 . ?
C23B N6B 1.463(8) . ?
C23B H23D 0.9800 . ?
C23B H23E 0.9800 . ?
C23B H23F 0.9800 . ?
C24B N6B 1.452(8) . ?
C24B H24D 0.9800 . ?
C24B H24E 0.9800 . ?
C24B H24F 0.9800 . ?

loop_
_geom_hbond_atom_site_label_D
_geom_hbond_atom_site_label_H
_geom_hbond_atom_site_label_A
_geom_hbond_distance_DH
_geom_hbond_distance_HA
_geom_hbond_distance_DA
_geom_hbond_angle_DHA
_geom_hbond_site_symmetry_A
_geom_hbond_publ_flag
N5A H5NA O2B 0.80(6) 2.10(6) 2.870(6) 162(6) . yes
N5B H5NB O2D 0.94(6) 1.85(6) 2.761(7) 163(5) . yes
N5C H5NC O2A 0.82(6) 2.00(6) 2.811(7) 172(6) . yes
N5D H5ND O2C 0.92(6) 2.03(6) 2.939(7) 170(5) 1_565 yes
C2A H2A O3A 0.95 2.43 3.226(8) 141 . yes
C16B H16B S1D 0.95 2.83 3.680(6) 149 . yes
C17B H17D F3A 0.99 2.55 3.348(7) 137 2_665 yes
C18B H18D O3B 0.99 2.45 3.405(7) 162 . yes
C21C H21I S1B 0.98 2.84 3.746(7) 154 2_556 yes
C2D H2D O3B 0.95 2.55 3.334(8) 140 . yes
C24A H24B N4A 0.98 2.61 3.592(11) 180 1_455 yes

loop_
_geom_torsion_atom_site_label_1
_geom_torsion_atom_site_label_2
_geom_torsion_atom_site_label_3
_geom_torsion_atom_site_label_4
_geom_torsion
_geom_torsion_site_symmetry_1
_geom_torsion_site_symmetry_2
_geom_torsion_site_symmetry_3
_geom_torsion_site_symmetry_4
_geom_torsion_publ_flag
C5A C1A C2A C3A -1.6(9) . . . . ?
N2A C1A C2A C3A 177.7(5) . . . . ?
C1A C2A C3A C4A 0.9(9) . . . . ?
C1A C2A C3A C9A -179.2(6) . . . . ?
C2A C3A C4A N1A 0.5(10) . . . . ?
C9A C3A C4A N1A -179.4(6) . . . . ?
C2A C3A C4A C10A 179.8(6) . . . . ?
C9A C3A C4A C10A -0.1(10) . . . . ?
C2A C1A C5A N1A 1.1(10) . . . . ?
N2A C1A C5A N1A -178.3(6) . . . . ?
N3A C7A C8A O1A 175.1(6) . . . . ?
C18A C7A C8A O1A -57.4(9) . . . . ?
C17A C7A C8A O1A 45.4(9) . . . . ?
N3A C7A C8A N2A -6.5(6) . . . . ?
C18A C7A C8A N2A 121.0(6) . . . . ?
C17A C7A C8A N2A -136.3(5) . . . . ?
C4A C3A C9A F1A 63.6(8) . . . . ?
C2A C3A C9A F1A -116.3(7) . . . . ?
C4A C3A C9A F2A -173.8(6) . . . . ?
C2A C3A C9A F2A 6.2(9) . . . . ?
C4A C3A C9A F3A -56.1(9) . . . . ?
C2A C3A C9A F3A 123.9(7) . . . . ?
C16A C11A C12A C13A -0.7(9) . . . . ?
N3A C11A C12A C13A -178.0(5) . . . . ?
C11A C12A C13A F4A 169.8(6) . . . . ?
C11A C12A C13A C14A 0.0(9) . . . . ?
F4A C13A C14A C15A -169.7(6) . . . . ?
C12A C13A C14A C15A 0.7(9) . . . . ?
F4A C13A C14A C20A 14.9(8) . . . . ?
C12A C13A C14A C20A -174.7(6) . . . . ?
C13A C14A C15A F5A 172.6(7) . . . . ?
C20A C14A C15A F5A -12.1(10) . . . . ?
C13A C14A C15A C16A -0.8(9) . . . . ?
C20A C14A C15A C16A 174.4(6) . . . . ?
C12A C11A C16A C15A 0.6(9) . . . . ?
N3A C11A C16A C15A 177.9(5) . . . . ?
F5A C15A C16A C11A -173.3(7) . . . . ?
C14A C15A C16A C11A 0.2(10) . . . . ?
N3A C7A C17A C19A 136.4(8) . . . . ?
C8A C7A C17A C19A -102.2(8) . . . . ?
C18A C7A C17A C19A 15.8(7) . . . . ?
N3A C7A C17A C19' 107.4(11) . . . . ?
C8A C7A C17A C19' -131.2(10) . . . . ?
C18A C7A C17A C19' -13.2(10) . . . . ?
N3A C7A C18A C19' -107.5(11) . . . . ?
C8A C7A C18A C19' 133.2(11) . . . . ?
C17A C7A C18A C19' 14.0(11) . . . . ?
N3A C7A C18A C19A -136.3(7) . . . . ?
C8A C7A C18A C19A 104.4(7) . . . . ?
C17A C7A C18A C19A -14.8(7) . . . . ?
C7A C17A C19A C18A -15.2(7) . . . . ?
C7A C18A C19A C17A 15.3(7) . . . . ?
C7A C18A C19' C17A -14.2(10) . . . . ?
C7A C17A C19' C18A 14.2(10) . . . . ?
C13A C14A C20A O2A 47.2(8) . . . . ?
C15A C14A C20A O2A -127.9(7) . . . . ?
C13A C14A C20A N5A -133.2(6) . . . . ?
C15A C14A C20A N5A 51.7(8) . . . . ?
C3A C4A N1A C5A -1.1(10) . . . . ?
C10A C4A N1A C5A 179.5(6) . . . . ?
C1A C5A N1A C4A 0.3(10) . . . . ?
O1A C8A N2A C6A -174.4(6) . . . . ?
C7A C8A N2A C6A 7.2(7) . . . . ?
O1A C8A N2A C1A -7.5(10) . . . . ?
C7A C8A N2A C1A 174.1(5) . . . . ?
N3A C6A N2A C8A -4.7(7) . . . . ?
S1A C6A N2A C8A 177.9(5) . . . . ?
N3A C6A N2A C1A -171.5(5) . . . . ?
S1A C6A N2A C1A 11.2(8) . . . . ?
C2A C1A N2A C8A -85.7(7) . . . . ?
C5A C1A N2A C8A 93.6(7) . . . . ?
C2A C1A N2A C6A 79.6(8) . . . . ?
C5A C1A N2A C6A -101.1(7) . . . . ?
N2A C6A N3A C11A 168.4(5) . . . . ?
S1A C6A N3A C11A -14.4(9) . . . . ?
N2A C6A N3A C7A 0.1(7) . . . . ?
S1A C6A N3A C7A 177.3(5) . . . . ?
C16A C11A N3A C6A 100.6(7) . . . . ?
C12A C11A N3A C6A -82.1(8) . . . . ?
C16A C11A N3A C7A -92.3(7) . . . . ?
C12A C11A N3A C7A 85.1(7) . . . . ?
C8A C7A N3A C6A 4.0(7) . . . . ?
C18A C7A N3A C6A -122.3(6) . . . . ?
C17A C7A N3A C6A 132.8(6) . . . . ?
C8A C7A N3A C11A -164.4(5) . . . . ?
C18A C7A N3A C11A 69.3(8) . . . . ?
C17A C7A N3A C11A -35.7(8) . . . . ?
O2A C20A N5A C21A 0.7(10) . . . . ?
C14A C20A N5A C21A -178.9(5) . . . . ?
C5B C1B C2B C3B 2.7(8) . . . . ?
N2B C1B C2B C3B -177.6(5) . . . . ?
C1B C2B C3B C4B -0.7(8) . . . . ?
C1B C2B C3B C9B 177.3(5) . . . . ?
C2B C3B C4B N1B -1.9(8) . . . . ?
C9B C3B C4B N1B -179.9(5) . . . . ?
C2B C3B C4B C10B 176.6(5) . . . . ?
C9B C3B C4B C10B -1.4(8) . . . . ?
C2B C1B C5B N1B -2.3(9) . . . . ?
N2B C1B C5B N1B 178.1(5) . . . . ?
N3B C7B C8B O1B 174.1(6) . . . . ?
C18B C7B C8B O1B 41.2(9) . . . . ?
C17B C7B C8B O1B -57.7(8) . . . . ?
N3B C7B C8B N2B -5.9(6) . . . . ?
C18B C7B C8B N2B -138.8(5) . . . . ?
C17B C7B C8B N2B 122.3(5) . . . . ?
C2B C3B C9B F2B 1.1(8) . . . . ?
C4B C3B C9B F2B 179.1(5) . . . . ?
C2B C3B C9B F3B 122.3(6) . . . . ?
C4B C3B C9B F3B -59.6(7) . . . . ?
C2B C3B C9B F1B -119.5(6) . . . . ?
C4B C3B C9B F1B 58.5(7) . . . . ?
C16B C11B C12B C13B 1.3(8) . . . . ?
N3B C11B C12B C13B 178.8(5) . . . . ?
C11B C12B C13B F4B 176.7(6) . . . . ?
C11B C12B C13B C14B -2.1(9) . . . . ?
F4B C13B C14B C15B -177.2(6) . . . . ?
C12B C13B C14B C15B 1.5(9) . . . . ?
F4B C13B C14B C20B 0.7(9) . . . . ?
C12B C13B C14B C20B 179.5(6) . . . . ?
C13B C14B C15B F5B 169.0(7) . . . . ?
C20B C14B C15B F5B -8.8(10) . . . . ?
C13B C14B C15B C16B -0.2(9) . . . . ?
C20B C14B C15B C16B -178.1(6) . . . . ?
C12B C11B C16B C15B -0.1(9) . . . . ?
N3B C11B C16B C15B -177.5(5) . . . . ?
F5B C15B C16B C11B -170.6(6) . . . . ?
C14B C15B C16B C11B -0.5(9) . . . . ?
N3B C7B C17B C19B -144.9(5) . . . . ?
C8B C7B C17B C19B 95.9(5) . . . . ?
C18B C7B C17B C19B -18.6(4) . . . . ?
N3B C7B C18B C19B 141.9(5) . . . . ?
C8B C7B C18B C19B -95.8(5) . . . . ?
C17B C7B C18B C19B 18.5(4) . . . . ?
C7B C17B C19B C18B 18.5(4) . . . . ?
C7B C18B C19B C17B -18.8(4) . . . . ?
C13B C14B C20B O2B -42.2(9) . . . . ?
C15B C14B C20B O2B 135.6(6) . . . . ?
C13B C14B C20B N5B 137.4(6) . . . . ?
C15B C14B C20B N5B -44.8(8) . . . . ?
C1B C5B N1B C4B -0.3(8) . . . . ?
C3B C4B N1B C5B 2.4(8) . . . . ?
C10B C4B N1B C5B -176.2(5) . . . . ?
N3B C6B N2B C1B 176.2(5) . . . . ?
S1B C6B N2B C1B -2.2(8) . . . . ?
N3B C6B N2B C8B -2.7(6) . . . . ?
S1B C6B N2B C8B 178.9(4) . . . . ?
C5B C1B N2B C6B -129.1(6) . . . . ?
C2B C1B N2B C6B 51.3(8) . . . . ?
C5B C1B N2B C8B 49.8(8) . . . . ?
C2B C1B N2B C8B -129.9(6) . . . . ?
O1B C8B N2B C6B -174.4(6) . . . . ?
C7B C8B N2B C6B 5.6(6) . . . . ?
O1B C8B N2B C1B 6.6(9) . . . . ?
C7B C8B N2B C1B -173.4(5) . . . . ?
N2B C6B N3B C11B 176.2(5) . . . . ?
S1B C6B N3B C11B -5.4(8) . . . . ?
N2B C6B N3B C7B -1.5(6) . . . . ?
S1B C6B N3B C7B 176.8(4) . . . . ?
C16B C11B N3B C6B -86.9(7) . . . . ?
C12B C11B N3B C6B 95.6(7) . . . . ?
C16B C11B N3B C7B 90.6(7) . . . . ?
C12B C11B N3B C7B -86.9(7) . . . . ?
C8B C7B N3B C6B 4.7(6) . . . . ?
C18B C7B N3B C6B 132.0(6) . . . . ?
C17B C7B N3B C6B -119.8(6) . . . . ?
C8B C7B N3B C11B -173.0(5) . . . . ?
C18B C7B N3B C11B -45.7(8) . . . . ?
C17B C7B N3B C11B 62.4(7) . . . . ?
O2B C20B N5B C21B -4.1(11) . . . . ?
C14B C20B N5B C21B 176.4(6) . . . . ?
C5C C1C C2C C3C -2.9(8) . . . . ?
N2C C1C C2C C3C 179.7(5) . . . . ?
C1C C2C C3C C4C 0.6(8) . . . . ?
C1C C2C C3C C9C -178.2(5) . . . . ?
C2C C3C C4C N1C 2.2(9) . . . . ?
C9C C3C C4C N1C -179.1(6) . . . . ?
C2C C3C C4C C10C -176.9(5) . . . . ?
C9C C3C C4C C10C 1.9(9) . . . . ?
C2C C1C C5C N1C 2.9(9) . . . . ?
N2C C1C C5C N1C -179.6(5) . . . . ?
N3C C7C C8C O1C -178.7(7) . . . . ?
C18C C7C C8C O1C 50.7(9) . . . . ?
C17C C7C C8C O1C -48.1(9) . . . . ?
N3C C7C C8C N2C 1.6(6) . . . . ?
C18C C7C C8C N2C -129.0(5) . . . . ?
C17C C7C C8C N2C 132.2(5) . . . . ?
C2C C3C C9C F2C -0.8(8) . . . . ?
C4C C3C C9C F2C -179.6(5) . . . . ?
C2C C3C C9C F1C 120.5(6) . . . . ?
C4C C3C C9C F1C -58.2(8) . . . . ?
C2C C3C C9C F3C -121.3(6) . . . . ?
C4C C3C C9C F3C 59.9(8) . . . . ?
C16C C11C C12C C13C -0.3(9) . . . . ?
N3C C11C C12C C13C 179.5(5) . . . . ?
C11C C12C C13C F4C 174.0(6) . . . . ?
C11C C12C C13C C14C 0.7(9) . . . . ?
F4C C13C C14C C15C -173.2(6) . . . . ?
C12C C13C C14C C15C -0.3(9) . . . . ?
F4C C13C C14C C20C 3.2(9) . . . . ?
C12C C13C C14C C20C 176.1(6) . . . . ?
C13C C14C C15C F5C 177.5(6) . . . . ?
C13C C14C C15C C16C -0.6(9) . . . . ?
C20C C14C C15C C16C -177.1(5) . . . . ?
C14C C15C C16C C11C 1.0(9) . . . . ?
C12C C11C C16C C15C -0.6(9) . . . . ?
N3C C11C C16C C15C 179.6(5) . . . . ?
N3C C7C C17C C19C -142.9(5) . . . . ?
C8C C7C C17C C19C 96.3(5) . . . . ?
C18C C7C C17C C19C -18.4(4) . . . . ?
N3C C7C C18C C19C 143.0(5) . . . . ?
C8C C7C C18C C19C -96.0(5) . . . . ?
C17C C7C C18C C19C 18.3(4) . . . . ?
C7C C17C C19C C18C 18.4(4) . . . . ?
C7C C18C C19C C17C -18.6(5) . . . . ?
C13C C14C C20C O2C -131.7(6) . . . . ?
C15C C14C C20C O2C 44.5(8) . . . . ?
C13C C14C C20C N5C 45.5(8) . . . . ?
C15C C14C C20C N5C -138.2(6) . . . . ?
C1C C5C N1C C4C -0.2(9) . . . . ?
C3C C4C N1C C5C -2.3(9) . . . . ?
C10C C4C N1C C5C 176.8(5) . . . . ?
N3C C6C N2C C8C 3.9(6) . . . . ?
S1C C6C N2C C8C -177.4(5) . . . . ?
N3C C6C N2C C1C -176.8(5) . . . . ?
S1C C6C N2C C1C 1.8(8) . . . . ?
O1C C8C N2C C6C 176.8(6) . . . . ?
C7C C8C N2C C6C -3.4(6) . . . . ?
O1C C8C N2C C1C -2.5(10) . . . . ?
C7C C8C N2C C1C 177.3(5) . . . . ?
C5C C1C N2C C6C 126.2(6) . . . . ?
C2C C1C N2C C6C -56.3(8) . . . . ?
C5C C1C N2C C8C -54.6(8) . . . . ?
C2C C1C N2C C8C 122.9(6) . . . . ?
N2C C6C N3C C11C -178.3(5) . . . . ?
S1C C6C N3C C11C 3.1(8) . . . . ?
N2C C6C N3C C7C -2.8(6) . . . . ?
S1C C6C N3C C7C 178.5(4) . . . . ?
C12C C11C N3C C6C 78.3(7) . . . . ?
C16C C11C N3C C6C -101.9(7) . . . . ?
C12C C11C N3C C7C -96.7(7) . . . . ?
C16C C11C N3C C7C 83.1(7) . . . . ?
C8C C7C N3C C6C 0.8(6) . . . . ?
C18C C7C N3C C6C 127.1(6) . . . . ?
C17C C7C N3C C6C -125.1(5) . . . . ?
C8C C7C N3C C11C 176.2(5) . . . . ?
C18C C7C N3C C11C -57.5(8) . . . . ?
C17C C7C N3C C11C 50.4(7) . . . . ?
O2C C20C N5C C21C 2.0(10) . . . . ?
C14C C20C N5C C21C -175.1(6) . . . . ?
C5D C1D C2D C3D 0.0(8) . . . . ?
N2D C1D C2D C3D 179.5(5) . . . . ?
C1D C2D C3D C4D 2.0(8) . . . . ?
C1D C2D C3D C9D -175.9(5) . . . . ?
C2D C3D C4D N1D -3.1(9) . . . . ?
C9D C3D C4D N1D 174.8(5) . . . . ?
C2D C3D C4D C10D 178.0(5) . . . . ?
C9D C3D C4D C10D -4.1(9) . . . . ?
C2D C1D C5D N1D -1.1(9) . . . . ?
N2D C1D C5D N1D 179.4(5) . . . . ?
N3D C7D C8D O1D -176.6(6) . . . . ?
C18D C7D C8D O1D 53.5(9) . . . . ?
C17D C7D C8D O1D -45.6(9) . . . . ?
N3D C7D C8D N2D 6.9(6) . . . . ?
C18D C7D C8D N2D -123.0(5) . . . . ?
C17D C7D C8D N2D 137.9(5) . . . . ?
C2D C3D C9D F2D 2.0(8) . . . . ?
C4D C3D C9D F2D -175.8(5) . . . . ?
C2D C3D C9D F1D 122.9(6) . . . . ?
C4D C3D C9D F1D -55.0(7) . . . . ?
C2D C3D C9D F3D -117.8(6) . . . . ?
C4D C3D C9D F3D 64.4(7) . . . . ?
C16D C11D C12D C13D 3.5(9) . . . . ?
N3D C11D C12D C13D 179.1(5) . . . . ?
C11D C12D C13D F4D -179.7(6) . . . . ?
C11D C12D C13D C14D -2.8(9) . . . . ?
F4D C13D C14D C15D 177.9(6) . . . . ?
C12D C13D C14D C15D 0.8(9) . . . . ?
F4D C13D C14D C20D -5.7(9) . . . . ?
C12D C13D C14D C20D 177.2(6) . . . . ?
C13D C14D C15D F5D 178.2(8) . . . . ?
C20D C14D C15D F5D 1.9(11) . . . . ?
C13D C14D C15D C16D 0.6(9) . . . . ?
C20D C14D C15D C16D -175.7(6) . . . . ?
C12D C11D C16D C15D -2.2(9) . . . . ?
N3D C11D C16D C15D -177.6(5) . . . . ?
F5D C15D C16D C11D -177.4(8) . . . . ?
C14D C15D C16D C11D 0.1(9) . . . . ?
N3D C7D C17D C19D -140.4(6) . . . . ?
C8D C7D C17D C19D 97.6(5) . . . . ?
C18D C7D C17D C19D -16.6(5) . . . . ?
N3D C7D C18D C19D 140.3(5) . . . . ?
C8D C7D C18D C19D -99.2(5) . . . . ?
C17D C7D C18D C19D 16.5(5) . . . . ?
C7D C17D C19D C18D 16.5(5) . . . . ?
C7D C18D C19D C17D -16.6(5) . . . . ?
C13D C14D C20D O2D -43.0(9) . . . . ?
C15D C14D C20D O2D 133.2(7) . . . . ?
C13D C14D C20D N5D 136.5(7) . . . . ?
C15D C14D C20D N5D -47.3(9) . . . . ?
C1D C5D N1D C4D 0.1(8) . . . . ?
C3D C4D N1D C5D 2.0(8) . . . . ?
C10D C4D N1D C5D -179.0(5) . . . . ?
N3D C6D N2D C8D 5.0(7) . . . . ?
S1D C6D N2D C8D -173.7(5) . . . . ?
N3D C6D N2D C1D 174.4(5) . . . . ?
S1D C6D N2D C1D -4.3(9) . . . . ?
O1D C8D N2D C6D 175.6(6) . . . . ?
C7D C8D N2D C6D -7.7(7) . . . . ?
O1D C8D N2D C1D 6.2(10) . . . . ?
C7D C8D N2D C1D -177.1(5) . . . . ?
C2D C1D N2D C6D -107.5(7) . . . . ?
C5D C1D N2D C6D 72.0(7) . . . . ?
C2D C1D N2D C8D 60.7(8) . . . . ?
C5D C1D N2D C8D -119.8(6) . . . . ?
N2D C6D N3D C11D -167.6(5) . . . . ?
S1D C6D N3D C11D 11.0(9) . . . . ?
N2D C6D N3D C7D 0.0(7) . . . . ?
S1D C6D N3D C7D 178.6(5) . . . . ?
C16D C11D N3D C6D -105.3(7) . . . . ?
C12D C11D N3D C6D 79.1(8) . . . . ?
C16D C11D N3D C7D 88.3(8) . . . . ?
C12D C11D N3D C7D -87.3(7) . . . . ?
C8D C7D N3D C6D -4.4(7) . . . . ?
C18D C7D N3D C6D 121.0(6) . . . . ?
C17D C7D N3D C6D -132.0(6) . . . . ?
C8D C7D N3D C11D 163.3(5) . . . . ?
C18D C7D N3D C11D -71.4(8) . . . . ?
C17D C7D N3D C11D 35.7(8) . . . . ?
O2D C20D N5D C21D -2.4(10) . . . . ?
C14D C20D N5D C21D 178.1(6) . . . . ?
O3A C22A N6A C23A -4.3(12) . . . . ?
O3A C22A N6A C24A -175.4(7) . . . . ?
O3B C22B N6B C24B 178.6(6) . . . . ?
O3B C22B N6B C23B 3.8(10) . . . . ?
